data_1572100
loop_
_publ_author_name
'Chen, Zhao-Nian'
'Zhang, Le-Ping'
'Wu, Huai-Li'
'Qi, Qiao-Yan'
'Yan, Meng'
'Tian, Jia'
'Yang, Guan-Yu'
'Li, Zhan-Ting'
'Yang, Bo'

_publ_section_title
;
 Accurate construction of monolayer, bilayer, sandwich bilayer,
 four-layer, multi-layer and chiral bilayer 2D pillararene-type
 supramolecular networks.
;
_journal_issue 33
_journal_name_full 'Chemical science'
_journal_page_first 13191
_journal_page_last 13200
_journal_paper_doi 10.1039/d4sc03022b
_journal_volume 15
_journal_year 2024
_chemical_formula_moiety 'C110 H108 Cu2 N4 O16, C3 H7 N O, 3[H2O], 3[C3H7NO], 3[H2O]'
_chemical_formula_sum 'C122 H148 Cu2 N8 O26'
_chemical_formula_weight 2269.56
_space_group_crystal_system monoclinic
_space_group_IT_number 14
_space_group_name_Hall '-P 2yn'
_space_group_name_H-M_alt 'P 1 21/n 1'
_atom_sites_solution_hydrogens mixed
_atom_sites_solution_primary dual
_audit_creation_date 2024-06-18
_audit_creation_method
;
Olex2 1.5
(compiled 2024.02.16 svn.r378c4104 for OlexSys, GUI svn.r6928)
;
_audit_update_record
;
2024-06-25 deposited with the CCDC.	2024-07-04 downloaded from the CCDC.
;
_cell_angle_alpha 90
_cell_angle_beta 91.860(3)
_cell_angle_gamma 90
_cell_formula_units_Z 4
_cell_length_a 13.7491(7)
_cell_length_b 41.664(2)
_cell_length_c 22.7927(13)
_cell_measurement_reflns_used 9901
_cell_measurement_temperature 193.00
_cell_measurement_theta_max 52.53
_cell_measurement_theta_min 3.24
_cell_volume 13049.7(12)
_computing_cell_refinement 'SAINT V8.40B (Bruker, 2019)'
_computing_data_collection 'APEX5 V2023.9-2 (Bruker, 2023)'
_computing_data_reduction 'SAINT V8.40B (Bruker, 2019)'
_computing_molecular_graphics 'Olex2 1.5 (Dolomanov et al., 2009)'
_computing_publication_material 'Olex2 1.5 (Dolomanov et al., 2009)'
_computing_structure_refinement 'SHELXL 2019/3 (Sheldrick, 2015)'
_computing_structure_solution 'SHELXT 2018/2 (Sheldrick, 2018)'
_diffrn_ambient_temperature 193.00
_diffrn_detector CPAD
_diffrn_detector_area_resol_mean 7.41
_diffrn_detector_type 'Bruker PHOTON II'
_diffrn_measured_fraction_theta_full 0.996
_diffrn_measured_fraction_theta_max 0.996
_diffrn_measurement_device 'four-circle diffractometer'
_diffrn_measurement_device_type 'Bruker D8 VENTURE PHOTON II'
_diffrn_measurement_method '\w and \f shutterless scans'
_diffrn_measurement_specimen_support 'nylon loop'
_diffrn_radiation_monochromator 'Helios Multi-layer Optic'
_diffrn_radiation_probe x-ray
_diffrn_radiation_type GaK\a
_diffrn_radiation_wavelength 1.34139
_diffrn_reflns_av_R_equivalents 0.0899
_diffrn_reflns_av_unetI/netI 0.1157
_diffrn_reflns_Laue_measured_fraction_full 0.996
_diffrn_reflns_Laue_measured_fraction_max 0.996
_diffrn_reflns_limit_h_max 13
_diffrn_reflns_limit_h_min -16
_diffrn_reflns_limit_k_max 50
_diffrn_reflns_limit_k_min -50
_diffrn_reflns_limit_l_max 27
_diffrn_reflns_limit_l_min -24
_diffrn_reflns_number 87570
_diffrn_reflns_point_group_measured_fraction_full 0.996
_diffrn_reflns_point_group_measured_fraction_max 0.996
_diffrn_reflns_theta_full 53.594
_diffrn_reflns_theta_max 53.907
_diffrn_reflns_theta_min 1.923
_diffrn_source MetalJet
_diffrn_source_current 2.86
_diffrn_source_power 0.19937059999999998
_diffrn_source_type 'Liquid Metal source'
_diffrn_source_voltage 69.71
_diffrn_standards_number 0
_exptl_absorpt_coefficient_mu 2.117
_exptl_absorpt_correction_T_max 0.7518
_exptl_absorpt_correction_T_min 0.5953
_exptl_absorpt_correction_type multi-scan
_exptl_absorpt_process_details
;
SADABS-2016/2 (Bruker,2016/2) was used for absorption correction.
wR2(int) was 0.1414 before and 0.0919 after correction.
The Ratio of minimum to maximum transmission is 0.7918.
The \l/2 correction factor is Not present.
;
_exptl_crystal_colour blue
_exptl_crystal_colour_primary blue
_exptl_crystal_density_diffrn 1.155
_exptl_crystal_description block
_exptl_crystal_F_000 4808
_exptl_crystal_size_max 0.14
_exptl_crystal_size_mid 0.11
_exptl_crystal_size_min 0.09
_refine_diff_density_max 0.773
_refine_diff_density_min -0.568
_refine_diff_density_rms 0.079
_refine_ls_extinction_method none
_refine_ls_goodness_of_fit_ref 1.080
_refine_ls_hydrogen_treatment constr
_refine_ls_matrix_type full
_refine_ls_number_parameters 1530
_refine_ls_number_reflns 23828
_refine_ls_number_restraints 1597
_refine_ls_restrained_S_all 1.113
_refine_ls_R_factor_all 0.1896
_refine_ls_R_factor_gt 0.1124
_refine_ls_shift/su_max 0.005
_refine_ls_shift/su_mean 0.000
_refine_ls_structure_factor_coef Fsqd
_refine_ls_weighting_details 'w=1/[\s^2^(Fo^2^)+(0.1200P)^2^+20.0000P] where P=(Fo^2^+2Fc^2^)/3'
_refine_ls_weighting_scheme calc
_refine_ls_wR_factor_gt 0.2949
_refine_ls_wR_factor_ref 0.3365
_reflns_Friedel_coverage 0.000
_reflns_number_gt 10929
_reflns_number_total 23828
_reflns_threshold_expression 'I > 2\s(I)'
_cod_data_source_file d4sc03022b2.cif
_cod_data_source_block 230717lu_lgpz149553_4_0m
_cod_depositor_comments
;
The following automatic conversions were performed:

data item '_diffrn_radiation_probe' value 'X-ray' was changed to
'x-ray' in accordance with the
/home/data/users/saulius/crontab/automatic-downloads/rss-feeds/RSC/lib/dictionaries/cif_core.dic
dictionary named 'cif_core.dic' version 2.4.2 last updated on
2011-04-26.

Automatic conversion script
Id: cif_fix_values 8170 2020-07-09 18:12:32Z antanas 

 Adding full bibliography for 1572083--1572100.cif.
;
_cod_original_cell_volume 13049.9(12)
_cod_database_code 1572100
_shelx_shelxl_version_number 2019/3
_shelx_space_group_comment
;
The symmetry employed for this shelxl refinement is uniquely defined
by the following loop, which should always be used as a source of
symmetry information in preference to the above space-group names.
They are only intended as comments.
;
_shelx_estimated_absorpt_t_max 0.832
_shelx_estimated_absorpt_t_min 0.756
_olex2_refinement_description
;
1. Fixed Uiso
 At 1.2 times of:
  All C(H) groups, All C(H,H) groups
 At 1.5 times of:
  All C(H,H,H) groups
2. Restrained distances
 C1F-C1B
 1.5 with sigma of 0.02
 C111-C112
 1.5 with sigma of 0.02
 O15-C113 = O16-C113
 1.3 with sigma of 0.01
 C114-C113
 1.5 with sigma of 0.02
 C109-O13
 1.25 with sigma of 0.02
 C1H-O24A
 1.25 with sigma of 0.02
 C115-O18 = C115-O17
 1.25 with sigma of 0.02
 C1H-C1D
 1.5 with sigma of 0.02
 C109-C110
 1.5 with sigma of 0.02
 C1G-O23A
 1.25 with sigma of 0.02
 C1G-C1C
 1.5 with sigma of 0.02
 N5-C106 = N5-C107 = N6-C104 = N6-C105
 1.5 with sigma of 0.01
 O1-C33 = N6-C103 = N5-C108
 1.45 with sigma of 0.01
 O9-C108 = O10-C103
 1.2 with sigma of 0.01
 C109-O14
 1.24 with sigma of 0.02
 C1G-O21A
 1.24 with sigma of 0.02
 C111-O11 = C111-O12
 1.25 with sigma of 0.02
 C1H-O25A
 1.24 with sigma of 0.02
 C1F-O19A = C1F-O18A
 1.25 with sigma of 0.02
 O17-C116
 2.5 with sigma of 0.02
 O21A-C1G = O23A-C1G = O12-C111 = O11-C111 = O24A-C1H = O25A-C1H = O17-C115 =
 O18-C115 = O18A-C1F = O19A-C1F
 1.25 with sigma of 0.01
 C106-C107
 2.5 with sigma of 0.01
 O23A-O21A = O11-O12 = O24A-O25A = O17-O18 = O18A-O19A
 2.2 with sigma of 0.01
 O19A-C1B \\sim C1B-O18A
 with sigma of 0.04
 O11-C112 \\sim C112-O12
 with sigma of 0.04
 C115-O18 \\sim C115-O17
 with sigma of 0.02
 Cu2-O16 \\sim Cu2-O15A
 with sigma of 0.02
 C113-O16 \\sim C1E-O15A
 with sigma of 0.02
 O15-O16 \\sim O11A-O15A
 with sigma of 0.04
 C1F-O19A \\sim C1F-O18A
 with sigma of 0.02
 O15-C114 \\sim O11A-C1A
 with sigma of 0.04
 O18-C116 \\sim C116-O17
 with sigma of 0.04
 C1H-O24A \\sim C1H-O25A
 with sigma of 0.02
 Cu2-O18 \\sim Cu2A-O18
 with sigma of 0.02
 O25A-C1D \\sim C1D-O24A
 with sigma of 0.04
 C111-O11 \\sim C111-O12
 with sigma of 0.02
 C109-O14 \\sim C109-O13
 with sigma of 0.02
 C110-O14 \\sim O13-C110
 with sigma of 0.04
 O21A-C1C \\sim C1C-O23A
 with sigma of 0.04
 C1G-O23A \\sim C1G-O21A
 with sigma of 0.02
 Cu1-O23A \\sim Cu1A-O23A
 with sigma of 0.02
 Cu2-N3 \\sim Cu2A-N3
 with sigma of 0.02
 Cu2-O15 \\sim Cu2A-O15
 with sigma of 0.02
 Cu2-C1F \\sim Cu2A-C1F
 with sigma of 0.02
 Cu2-O19A \\sim Cu2A-O19A
 with sigma of 0.02
 Cu2-O18A \\sim Cu2A-O18A
 with sigma of 0.02
 Cu2-O15 \\sim Cu2-O11A
 with sigma of 0.02
 O15-C113 \\sim O11A-C1E
 with sigma of 0.02
 O15-Cu2A \\sim O11A-Cu2A
 with sigma of 0.02
 Cu2-C113 \\sim Cu2-C1E
 with sigma of 0.04
 C113-Cu2A \\sim C1E-Cu2A
 with sigma of 0.04
 Cu1-N2 \\sim Cu1A-N2
 with sigma of 0.02
 Cu1-O14 \\sim Cu1A-O14
 with sigma of 0.02
 Cu1-O12 \\sim Cu1A-O12
 with sigma of 0.02
 Cu1-C111 \\sim Cu1A-C111
 with sigma of 0.02
 Cu1-O21A \\sim Cu1A-O21A
 with sigma of 0.02
 Cu1-O24A \\sim Cu1A-O24A
 with sigma of 0.02
 Cu1-C1G \\sim Cu1A-C1G
 with sigma of 0.02
 N2-C96 \\sim N2-C96A
 with sigma of 0.02
 N2-C101 \\sim N2-C117
 with sigma of 0.02
 C82-C95 \\sim C82-C95A
 with sigma of 0.02
 C82-C102 \\sim C82-C1I
 with sigma of 0.02
 C95-C96 \\sim C95A-C96A
 with sigma of 0.02
 C101-C102 \\sim C117-C1I
 with sigma of 0.02
 N2-C95 \\sim N2-C95A
 with sigma of 0.04
 N2-C102 \\sim N2-C1I
 with sigma of 0.04
 C82-C96 \\sim C82-C96A
 with sigma of 0.04
 C82-C101 \\sim C82-C117
 with sigma of 0.04
 N4-C99 \\sim N4-C99A
 with sigma of 0.02
 N4-C100 \\sim N4-C118
 with sigma of 0.02
 C76-C97 \\sim C76-C97A
 with sigma of 0.02
 C76-C98 \\sim C76-C98A
 with sigma of 0.02
 C97-C100 \\sim C97A-C118
 with sigma of 0.02
 C98-C99 \\sim C98A-C99A
 with sigma of 0.02
 N4-C97 \\sim N4-C97A
 with sigma of 0.04
 N4-C98 \\sim N4-C98A
 with sigma of 0.04
 C76-C99 \\sim C76-C99A
 with sigma of 0.04
 C76-C100 \\sim C76-C118
 with sigma of 0.04
3. Restrained planarity
 O18A, O19A, C1B, C1F
 with sigma of 0.1
 O11, O12, C111, C112
 with sigma of 0.1
 O15, O16, C113, C114
 with sigma of 0.1
 O17, O18, C115, C116
 with sigma of 0.1
 O24A, O25A, C1D, C1H
 with sigma of 0.1
 O13, O14, C109, C110
 with sigma of 0.1
 O21A, O23A, C1C, C1G
 with sigma of 0.1
4. Uiso/Uaniso restraints and constraints
All non-hydrogen atoms have similar U: within 2A with sigma of 0.01 and sigma
for terminal atoms of 0.02 within 2A
O18A \\sim O19A \\sim C1B \\sim C1F: within 2A with sigma of 0.04 and sigma for
terminal atoms of 0.08 within 2A
O11 \\sim O12 \\sim C111 \\sim C112: within 2A with sigma of 0.04 and sigma for
terminal atoms of 0.08 within 2A
O17 \\sim O18 \\sim C115 \\sim C116: within 2A with sigma of 0.04 and sigma for
terminal atoms of 0.08 within 2A
O24A \\sim O25A \\sim C1D \\sim C1H: within 2A with sigma of 0.04 and sigma for
terminal atoms of 0.08 within 2A
O13 \\sim O14 \\sim C109 \\sim C110: within 2A with sigma of 0.04 and sigma for
terminal atoms of 0.08 within 2A
O21A \\sim O23A \\sim C1C \\sim C1G: within 2A with sigma of 0.04 and sigma for
terminal atoms of 0.08 within 2A
5. Rigid body (RIGU) restrains
 O18A, O19A, C1B, C1F
 with sigma for 1-2 distances of 0.004 and sigma for 1-3 distances of 0.004
 O11, O12, C111, C112
 with sigma for 1-2 distances of 0.004 and sigma for 1-3 distances of 0.004
 O17, O18, C115, C116
 with sigma for 1-2 distances of 0.004 and sigma for 1-3 distances of 0.004
 O24A, O25A, C1D, C1H
 with sigma for 1-2 distances of 0.004 and sigma for 1-3 distances of 0.004
 O13, O14, C109, C110
 with sigma for 1-2 distances of 0.004 and sigma for 1-3 distances of 0.004
 O21A, O23A, C1C, C1G
 with sigma for 1-2 distances of 0.004 and sigma for 1-3 distances of 0.004
6. Others
 Sof(Cu1A)=Sof(Cu2A)=Sof(O11A)=Sof(O15A)=Sof(O18A)=Sof(O19A)=Sof(O21A)=
 Sof(O23A)=Sof(O24A)=Sof(O25A)=Sof(C1A)=Sof(H1AA)=Sof(H1AB)=Sof(H1AC)=Sof(C1B)=
 Sof(H1BA)=Sof(H1BB)=Sof(H1BC)=Sof(C1C)=Sof(H1CA)=Sof(H1CB)=Sof(H1CC)=Sof(C1D)=
 Sof(H1DA)=Sof(H1DB)=Sof(H1DC)=Sof(C1E)=Sof(C1F)=Sof(C1G)=Sof(C1H)=Sof(C1I)=
 Sof(H1I)=Sof(C95A)=Sof(H95A)=Sof(C96A)=Sof(H96A)=Sof(C97A)=Sof(H97A)=Sof(C98A)=
 Sof(H98A)=Sof(C99A)=Sof(H99A)=Sof(C117)=Sof(H117)=Sof(C118)=Sof(H118)=1-FVAR(1)
 Sof(Cu1)=Sof(Cu2)=Sof(O11)=Sof(O12)=Sof(O13)=Sof(O14)=Sof(O15)=Sof(O16)=
 Sof(O17)=Sof(O18)=Sof(C95)=Sof(H95)=Sof(C96)=Sof(H96)=Sof(C97)=Sof(H97)=
 Sof(C98)=Sof(H98)=Sof(C99)=Sof(H99)=Sof(C100)=Sof(H100)=Sof(C101)=Sof(H101)=
 Sof(C102)=Sof(H102)=Sof(C109)=Sof(C110)=Sof(H11A)=Sof(H11B)=Sof(H11C)=
 Sof(C111)=Sof(C112)=Sof(H11D)=Sof(H11E)=Sof(H11F)=Sof(C113)=Sof(C114)=
 Sof(H11G)=Sof(H11H)=Sof(H11I)=Sof(C115)=Sof(C116)=Sof(H11J)=Sof(H11K)=
 Sof(H11L)=FVAR(1)
 Fixed Sof: O9(0.5) N5(0.5) C106(0.5) H10C(0.5) H10D(0.5) H10E(0.5) C107(0.5)
 H10F(0.5) H10G(0.5) H10H(0.5) C108(0.5) H108(0.5) O10(0.5) N6(0.5) C103(0.5)
 H103(0.5) C104(0.5) H10I(0.5) H10J(0.5) H10K(0.5) C105(0.5) H10L(0.5)
 H10M(0.5) H10N(0.5)
7.a Everything fixed:
 H11D, H11E, H11F
7.b Riding coordinates:
 C1B(H1BA,H1BB,H1BC), C1C(H1CA,H1CB,H1CC), C1D(H1DA,H1DB,H1DC)
7.c Secondary CH2 refined with riding coordinates:
 C9(H9A,H9B), C10(H10A,H10B), C12(H12A,H12B), C25(H25A,H25B), C36(H36A,H36B),
 C48(H48A,H48B), C59(H59A,H59B), C67(H67A,H67B), C69(H69A,H69B), C71(H71A,H71B),
  C73(H73A,H73B), C74(H74A,H74B), C75(H75A,H75B), C77(H77A,H77B)
7.d Aromatic/amide H refined with riding coordinates:
 C1I(H1I), C5(H5), C7(H7), C8(H8), C21(H21), C23(H23), C29(H29), C30(H30),
 C37(H37), C39(H39), C40(H40), C41(H41), C42(H42), C45(H45), C47(H47), C49(H49),
  C51(H51), C52(H52), C53(H53), C55(H55), C56(H56), C57(H57), C58(H58),
 C60(H60), C61(H61), C63(H63), C64(H64), C65(H65), C68(H68), C79(H79), C85(H85),
  C86(H86), C87(H87), C88(H88), C90(H90), C91(H91), C94(H94), C95(H95),
 C95A(H95A), C96(H96), C96A(H96A), C97(H97), C97A(H97A), C98(H98), C98A(H98A),
 C99(H99), C99A(H99A), C100(H100), C101(H101), C102(H102), C117(H117),
 C118(H118), C108(H108), C103(H103)
7.e Idealised Me refined as rotating group:
 C1A(H1AA,H1AB,H1AC), C78(H78A,H78B,H78C), C80(H80A,H80B,H80C), C81(H81A,H81B,
 H81C), C83(H83A,H83B,H83C), C84(H84A,H84B,H84C), C89(H89A,H89B,H89C), C92(H92A,
 H92B,H92C), C93(H93A,H93B,H93C), C110(H11A,H11B,H11C), C114(H11G,H11H,H11I),
 C116(H11J,H11K,H11L), C106(H10C,H10D,H10E), C107(H10F,H10G,H10H), C104(H10I,
 H10J,H10K), C105(H10L,H10M,H10N)
;
_smtbx_masks_special_details
;
A solvent mask was calculated and 724 electrons were 
found in a volume of 3382\%A^3^ in 2 voids per unit cell. 
This is consistent with the presence of 
3[H2O], 3[C3H7NO], 3[H2O] per formula unit 
which account for 720 electrons 
per unit cell.
;
_smtbx_masks_void_probe_radius 1.2
_smtbx_masks_void_truncation_radius 1.2
_olex2_submission_special_instructions 'No special instructions were received'
_site XU

loop_
_space_group_symop_operation_xyz
'x, y, z'
'-x+1/2, y+1/2, -z+1/2'
'-x, -y, -z'
'x-1/2, -y-1/2, z-1/2'

loop_
_atom_site_label
_atom_site_type_symbol
_atom_site_fract_x
_atom_site_fract_y
_atom_site_fract_z
_atom_site_U_iso_or_equiv
_atom_site_adp_type
_atom_site_occupancy
_atom_site_site_symmetry_order
_atom_site_calc_flag
_atom_site_refinement_flags_posn
_atom_site_refinement_flags_adp
_atom_site_refinement_flags_occupancy
_atom_site_disorder_assembly
_atom_site_disorder_group
Cu1 Cu 0.4899(10) 0.4797(2) 0.2808(5) 0.124(2) Uani 0.541(3) 1 d D U P A 1
Cu1A Cu 0.5071(12) 0.4818(3) 0.2775(6) 0.129(2) Uani 0.459(3) 1 d D U P A 2
Cu2 Cu 0.4251(5) 0.98393(12) 0.7616(3) 0.147(2) Uani 0.541(3) 1 d D U P A 1
Cu2A Cu 0.4784(4) 0.98211(12) 0.7697(3) 0.1026(16) Uani 0.459(3) 1 d D U P A 2
O1 O 1.0260(3) 0.78484(8) 0.62426(15) 0.0528(9) Uani 1 1 d D U . . .
O2 O 0.4477(3) 0.78309(8) 0.35772(15) 0.0533(9) Uani 1 1 d . U . . .
O3 O 0.4821(3) 0.67869(8) 0.66177(15) 0.0548(9) Uani 1 1 d . U . . .
O4 O 0.9838(3) 0.67338(8) 0.32530(16) 0.0583(10) Uani 1 1 d . U . . .
O5 O 0.7754(3) 0.78251(9) 0.26686(15) 0.0552(9) Uani 1 1 d . U . . .
O6 O 0.5964(3) 0.66890(9) 0.27604(16) 0.0639(10) Uani 1 1 d . U . . .
O7 O 0.8647(3) 0.67230(9) 0.70608(16) 0.0635(10) Uani 1 1 d . U . . .
O8 O 0.6953(3) 0.78813(9) 0.71476(16) 0.0601(10) Uani 1 1 d . U . . .
O11 O 0.4272(11) 0.5058(4) 0.1802(8) 0.198(5) Uani 0.541(3) 1 d D U P A 1
O11A O 0.3916(17) 0.9571(6) 0.8349(12) 0.170(4) Uani 0.459(3) 1 d D U P A 2
O12 O 0.5723(12) 0.5013(3) 0.2249(7) 0.163(3) Uani 0.541(3) 1 d D U P A 1
O13 O 0.2824(16) 0.4725(4) 0.3183(8) 0.215(6) Uani 0.541(3) 1 d D U P A 1
O14 O 0.4209(14) 0.4537(4) 0.3632(8) 0.166(4) Uani 0.541(3) 1 d D U P A 1
O15 O 0.4479(13) 0.9588(4) 0.8382(9) 0.157(4) Uani 0.541(3) 1 d D U P A 1
O15A O 0.2691(19) 0.9853(5) 0.8142(12) 0.209(6) Uani 0.459(3) 1 d D U P A 2
O16 O 0.2993(16) 0.9694(4) 0.8094(9) 0.185(4) Uani 0.541(3) 1 d D U P A 1
O17 O 0.6389(11) 1.0305(4) 0.7045(9) 0.237(5) Uani 0.541(3) 1 d D U P A 1
O18 O 0.4939(9) 1.0073(2) 0.6972(5) 0.120(3) Uani 0.541(3) 1 d D U P A 1
O18A O 0.5485(13) 1.0000(3) 0.7241(6) 0.144(3) Uani 0.459(3) 1 d D U P A 2
O19A O 0.6170(9) 0.9696(3) 0.7967(5) 0.118(3) Uani 0.459(3) 1 d D U P A 2
O21A O 0.6082(10) 0.4661(3) 0.3316(6) 0.141(3) Uani 0.459(3) 1 d D U P A 2
O23A O 0.4481(11) 0.4578(5) 0.3410(8) 0.155(3) Uani 0.459(3) 1 d D U P A 2
O24A O 0.4969(15) 0.5037(4) 0.2061(8) 0.158(3) Uani 0.459(3) 1 d D U P A 2
O25A O 0.5195(18) 0.5321(5) 0.1251(8) 0.235(6) Uani 0.459(3) 1 d D U P A 2
N1 N 1.0139(6) 0.94049(13) 0.2678(3) 0.0967(18) Uani 1 1 d . U . . .
N2 N 0.4748(6) 0.52128(14) 0.3240(3) 0.110(2) Uani 1 1 d D U . . .
N3 N 0.4390(7) 0.94368(15) 0.7165(3) 0.124(2) Uani 1 1 d D U . . .
N4 N 1.0485(7) 0.52279(16) 0.6845(3) 0.120(2) Uani 1 1 d D U . . .
C1 C 0.3790(3) 0.73626(11) 0.57403(19) 0.0381(11) Uani 1 1 d . U . . .
C1A C 0.255(2) 0.9443(7) 0.8846(15) 0.194(7) Uani 0.459(3) 1 d D U P A 2
H1AA H 0.248192 0.923686 0.864128 0.292 Uiso 0.459(3) 1 calc R U P A 2
H1AB H 0.190301 0.953314 0.890894 0.292 Uiso 0.459(3) 1 calc R U P A 2
H1AC H 0.289063 0.941043 0.922512 0.292 Uiso 0.459(3) 1 calc R U P A 2
C1B C 0.7133(17) 1.0097(6) 0.7589(13) 0.203(7) Uani 0.459(3) 1 d D U P A 2
H1BA H 0.698707 1.032755 0.759373 0.304 Uiso 0.459(3) 1 d R U P A 2
H1BB H 0.749797 1.004595 0.723873 0.304 Uiso 0.459(3) 1 d R U P A 2
H1BC H 0.752367 1.004075 0.794113 0.304 Uiso 0.459(3) 1 d R U P A 2
C1C C 0.530(2) 0.4498(5) 0.4247(9) 0.199(7) Uani 0.459(3) 1 d D U P A 2
H1CA H 0.553129 0.427668 0.429993 0.299 Uiso 0.459(3) 1 d R U P A 2
H1CB H 0.463229 0.451478 0.438073 0.299 Uiso 0.459(3) 1 d R U P A 2
H1CC H 0.572259 0.464368 0.447533 0.299 Uiso 0.459(3) 1 d R U P A 2
C1D C 0.6517(18) 0.5219(7) 0.1875(13) 0.201(6) Uani 0.459(3) 1 d D U P A 2
H1DA H 0.687649 0.527065 0.152291 0.302 Uiso 0.459(3) 1 d R U P A 2
H1DB H 0.662689 0.538805 0.216931 0.302 Uiso 0.459(3) 1 d R U P A 2
H1DC H 0.674269 0.501325 0.203501 0.302 Uiso 0.459(3) 1 d R U P A 2
C1E C 0.307(2) 0.9651(8) 0.8511(13) 0.175(4) Uani 0.459(3) 1 d D U P A 2
C1F C 0.6173(12) 0.9905(4) 0.7580(7) 0.143(3) Uani 0.459(3) 1 d D U P A 2
C1G C 0.5341(13) 0.4592(4) 0.3605(7) 0.160(4) Uani 0.459(3) 1 d D U P A 2
C1H C 0.5485(14) 0.5195(4) 0.1723(8) 0.184(4) Uani 0.459(3) 1 d D U P A 2
C1I C 0.5281(12) 0.5639(4) 0.3866(8) 0.097(3) Uani 0.459(3) 1 d D U P A 2
H1I H 0.578432 0.573471 0.410229 0.117 Uiso 0.459(3) 1 calc R U P A 2
C2 C 1.0891(3) 0.73166(11) 0.40972(19) 0.0387(11) Uani 1 1 d . U . . .
C3 C 0.3584(3) 0.72999(11) 0.45059(19) 0.0374(10) Uani 1 1 d . U . . .
C4 C 1.1117(3) 0.72816(11) 0.53338(19) 0.0384(10) Uani 1 1 d . U . . .
C5 C 1.1049(3) 0.75709(11) 0.5036(2) 0.0404(11) Uani 1 1 d . U . . .
H5 H 1.107833 0.776340 0.525937 0.049 Uiso 1 1 calc R U . . .
C6 C 1.1025(3) 0.69977(11) 0.49988(19) 0.0379(10) Uani 1 1 d . U . . .
C7 C 1.0928(3) 0.70247(11) 0.43957(19) 0.0393(11) Uani 1 1 d . U . . .
H7 H 1.088314 0.683293 0.417103 0.047 Uiso 1 1 calc R U . . .
C8 C 0.3848(3) 0.70685(11) 0.54682(19) 0.0390(11) Uani 1 1 d . U . . .
H8 H 0.396257 0.688336 0.570382 0.047 Uiso 1 1 calc R U . . .
C9 C 1.0787(4) 0.73142(12) 0.34361(19) 0.0422(11) Uani 1 1 d . U . . .
H9A H 1.108908 0.751136 0.328200 0.051 Uiso 1 1 calc R U . . .
H9B H 1.115062 0.712830 0.328448 0.051 Uiso 1 1 calc R U . . .
C10 C 1.1245(3) 0.72808(11) 0.59998(19) 0.0394(11) Uani 1 1 d . U . . .
H10A H 1.162134 0.708764 0.611875 0.047 Uiso 1 1 calc R U . . .
H10B H 1.163444 0.747089 0.611970 0.047 Uiso 1 1 calc R U . . .
C11 C 0.3747(4) 0.70307(11) 0.4856(2) 0.0405(11) Uani 1 1 d . U . . .
C12 C 0.3901(4) 0.73747(12) 0.64079(19) 0.0428(11) Uani 1 1 d . U . . .
H12A H 0.362226 0.757890 0.654759 0.051 Uiso 1 1 calc R U . . .
H12B H 0.351951 0.719710 0.657495 0.051 Uiso 1 1 calc R U . . .
C13 C 0.9753(4) 0.72959(11) 0.32062(19) 0.0426(11) Uani 1 1 d . U . . .
C14 C 0.4929(4) 0.73493(12) 0.66335(19) 0.0424(11) Uani 1 1 d . U . . .
C15 C 0.4393(4) 0.72690(11) 0.35106(19) 0.0404(11) Uani 1 1 d . U . . .
C16 C 0.7863(4) 0.72635(13) 0.26993(19) 0.0447(11) Uani 1 1 d . U . . .
C17 C 0.3671(4) 0.76387(11) 0.53890(19) 0.0398(11) Uani 1 1 d . U . . .
C18 C 0.4863(4) 0.75511(12) 0.3365(2) 0.0435(11) Uani 1 1 d . U . . .
C19 C 0.5374(4) 0.70530(12) 0.6742(2) 0.0464(12) Uani 1 1 d . U . . .
C20 C 0.9298(4) 0.69980(12) 0.3099(2) 0.0474(12) Uani 1 1 d . U . . .
C21 C 0.9237(4) 0.75737(12) 0.30718(19) 0.0428(11) Uani 1 1 d . U . . .
H21 H 0.952841 0.777665 0.314964 0.051 Uiso 1 1 calc R U . . .
C22 C 0.6022(4) 0.72487(13) 0.2806(2) 0.0463(12) Uani 1 1 d . U . . .
C23 C 0.5461(4) 0.76297(12) 0.6756(2) 0.0433(11) Uani 1 1 d . U . . .
H23 H 0.517518 0.783316 0.667528 0.052 Uiso 1 1 calc R U . . .
C24 C 0.9083(4) 0.70018(13) 0.6855(2) 0.0482(12) Uani 1 1 d . U . . .
C25 C 0.3450(4) 0.72821(11) 0.38442(19) 0.0422(11) Uani 1 1 d . U . . .
H25A H 0.307222 0.747172 0.370811 0.051 Uiso 1 1 calc R U . . .
H25B H 0.305999 0.708890 0.374337 0.051 Uiso 1 1 calc R U . . .
C26 C 0.8653(4) 0.72867(13) 0.7014(2) 0.0470(12) Uani 1 1 d . U . . .
C27 C 0.8303(4) 0.75600(12) 0.2826(2) 0.0454(12) Uani 1 1 d . U . . .
C28 C 1.0941(4) 0.75957(11) 0.4434(2) 0.0415(11) Uani 1 1 d . U . . .
C29 C 0.9026(4) 0.75695(13) 0.6804(2) 0.0456(12) Uani 1 1 d . U . . .
H29 H 0.872151 0.776701 0.689669 0.055 Uiso 1 1 calc R U . . .
C30 C 0.9909(4) 0.69999(12) 0.6526(2) 0.0451(12) Uani 1 1 d . U . . .
H30 H 1.020359 0.680075 0.643341 0.054 Uiso 1 1 calc R U . . .
C31 C 0.6836(4) 0.73155(13) 0.7128(2) 0.0495(12) Uani 1 1 d . U . . .
C32 C 0.5568(4) 0.69686(12) 0.2969(2) 0.0489(12) Uani 1 1 d . U . . .
C33 C 0.9842(4) 0.75703(11) 0.6458(2) 0.0466(12) Uani 1 1 d D U . . .
C34 C 1.0318(4) 0.72840(11) 0.63267(19) 0.0406(11) Uani 1 1 d . U . . .
C35 C 1.1017(4) 0.66750(11) 0.5272(2) 0.0420(11) Uani 1 1 d . U . . .
C36 C 0.6867(4) 0.72504(13) 0.2394(2) 0.0503(13) Uani 1 1 d . U . . .
H36A H 0.682950 0.705471 0.214835 0.060 Uiso 1 1 calc R U . . .
H36B H 0.679743 0.743787 0.212961 0.060 Uiso 1 1 calc R U . . .
C37 C 0.3565(4) 0.75990(11) 0.47734(19) 0.0418(11) Uani 1 1 d . U . . .
H37 H 0.347850 0.778416 0.453421 0.050 Uiso 1 1 calc R U . . .
C38 C 1.0833(4) 0.79221(11) 0.4166(2) 0.0467(12) Uani 1 1 d . U . . .
C39 C 0.8373(4) 0.69858(13) 0.2842(2) 0.0476(12) Uani 1 1 d . U . . .
H39 H 0.808209 0.678311 0.276150 0.057 Uiso 1 1 calc R U . . .
C40 C 1.1767(4) 0.65559(11) 0.5633(2) 0.0486(12) Uani 1 1 d . U . . .
H40 H 1.234668 0.667800 0.568613 0.058 Uiso 1 1 calc R U . . .
C41 C 0.5658(4) 0.75413(12) 0.3010(2) 0.0475(12) Uani 1 1 d . U . . .
H41 H 0.596429 0.773612 0.290275 0.057 Uiso 1 1 calc R U . . .
C42 C 0.6317(4) 0.70416(13) 0.6987(2) 0.0481(12) Uani 1 1 d . U . . .
H42 H 0.661063 0.683835 0.705963 0.058 Uiso 1 1 calc R U . . .
C43 C 0.3875(4) 0.66983(11) 0.4618(2) 0.0428(11) Uani 1 1 d . U . . .
C44 C 0.3719(4) 0.79686(11) 0.5637(2) 0.0444(11) Uani 1 1 d . U . . .
C45 C 0.4747(4) 0.69777(12) 0.3309(2) 0.0453(12) Uani 1 1 d . U . . .
H45 H 0.442607 0.678362 0.340529 0.054 Uiso 1 1 calc R U . . .
C46 C 0.6404(4) 0.76134(13) 0.6996(2) 0.0507(12) Uani 1 1 d . U . . .
C47 C 0.3147(4) 0.65496(12) 0.4283(2) 0.0499(13) Uani 1 1 d . U . . .
H47 H 0.254181 0.665524 0.421405 0.060 Uiso 1 1 calc R U . . .
C48 C 0.7816(4) 0.72962(14) 0.7426(2) 0.0529(13) Uani 1 1 d . U . . .
H48A H 0.784138 0.710109 0.767393 0.064 Uiso 1 1 calc R U . . .
H48B H 0.790018 0.748397 0.768872 0.064 Uiso 1 1 calc R U . . .
C49 C 1.0110(4) 0.61874(12) 0.5454(2) 0.0573(14) Uani 1 1 d . U . . .
H49 H 0.954667 0.606000 0.537726 0.069 Uiso 1 1 calc R U . . .
C50 C 1.0547(5) 0.85230(12) 0.3627(2) 0.0567(13) Uani 1 1 d . U . . .
C51 C 1.1496(4) 0.80443(12) 0.3774(2) 0.0516(13) Uani 1 1 d . U . . .
H51 H 1.205379 0.792111 0.368526 0.062 Uiso 1 1 calc R U . . .
C52 C 1.0037(4) 0.81126(12) 0.4294(2) 0.0537(13) Uani 1 1 d . U . . .
H52 H 0.958395 0.803778 0.456829 0.064 Uiso 1 1 calc R U . . .
C53 C 1.0210(4) 0.64805(12) 0.5177(2) 0.0542(13) Uani 1 1 d . U . . .
H53 H 0.970635 0.655103 0.491260 0.065 Uiso 1 1 calc R U . . .
C54 C 1.0830(5) 0.60802(12) 0.5844(2) 0.0629(14) Uani 1 1 d . U . . .
C55 C 0.9890(4) 0.84114(12) 0.4028(2) 0.0579(14) Uani 1 1 d . U . . .
H55 H 0.934213 0.853788 0.412278 0.069 Uiso 1 1 calc R U . . .
C56 C 0.3058(4) 0.80831(12) 0.6028(2) 0.0530(13) Uani 1 1 d . U . . .
H56 H 0.251191 0.795435 0.611737 0.064 Uiso 1 1 calc R U . . .
C57 C 0.3298(4) 0.62450(13) 0.4044(2) 0.0578(14) Uani 1 1 d . U . . .
H57 H 0.279545 0.614616 0.381215 0.069 Uiso 1 1 calc R U . . .
C58 C 0.3165(5) 0.83792(12) 0.6293(2) 0.0578(14) Uani 1 1 d . U . . .
H58 H 0.269473 0.845063 0.656003 0.069 Uiso 1 1 calc R U . . .
C59 C 0.9777(4) 0.81445(13) 0.6353(3) 0.0622(15) Uani 1 1 d . U . . .
H59A H 0.979802 0.819214 0.677840 0.075 Uiso 1 1 calc R U . . .
H59B H 0.908739 0.813248 0.621515 0.075 Uiso 1 1 calc R U . . .
C60 C 0.4620(5) 0.84660(12) 0.5772(2) 0.0623(15) Uani 1 1 d . U . . .
H60 H 0.515656 0.859768 0.567762 0.075 Uiso 1 1 calc R U . . .
C61 C 1.1361(4) 0.83408(12) 0.3514(2) 0.0562(14) Uani 1 1 d . U . . .
H61 H 1.183174 0.842046 0.325431 0.067 Uiso 1 1 calc R U . . .
C62 C 0.4174(5) 0.60857(12) 0.4144(2) 0.0598(14) Uani 1 1 d . U . . .
C63 C 0.4499(4) 0.81667(12) 0.5510(2) 0.0562(14) Uani 1 1 d . U . . .
H63 H 0.496038 0.809571 0.523665 0.067 Uiso 1 1 calc R U . . .
C64 C 0.4881(5) 0.62318(13) 0.4499(2) 0.0626(15) Uani 1 1 d . U . . .
H64 H 0.547990 0.612466 0.458130 0.075 Uiso 1 1 calc R U . . .
C65 C 0.4722(4) 0.65310(12) 0.4732(2) 0.0543(13) Uani 1 1 d . U . . .
H65 H 0.521285 0.662493 0.497991 0.065 Uiso 1 1 calc R U . . .
C66 C 0.3946(5) 0.85718(13) 0.6176(2) 0.0623(14) Uani 1 1 d . U . . .
C67 C 0.8134(4) 0.81335(13) 0.2766(3) 0.0603(15) Uani 1 1 d . U . . .
H67A H 0.877014 0.815594 0.257831 0.072 Uiso 1 1 calc R U . . .
H67B H 0.822802 0.817427 0.319202 0.072 Uiso 1 1 calc R U . . .
C68 C 1.1691(4) 0.62663(12) 0.5915(2) 0.0575(14) Uani 1 1 d . U . . .
H68 H 1.221589 0.619020 0.615840 0.069 Uiso 1 1 calc R U . . .
C69 C 0.6519(5) 0.81910(13) 0.7076(3) 0.0662(16) Uani 1 1 d . U . . .
H69A H 0.590734 0.820576 0.729177 0.079 Uiso 1 1 calc R U . . .
H69B H 0.637761 0.823798 0.665595 0.079 Uiso 1 1 calc R U . . .
C70 C 1.0389(5) 0.88317(13) 0.3314(3) 0.0665(15) Uani 1 1 d . U . . .
C71 C 0.4921(5) 0.81275(13) 0.3411(3) 0.0656(16) Uani 1 1 d . U . . .
H71A H 0.488956 0.815315 0.297917 0.079 Uiso 1 1 calc R U . . .
H71B H 0.561152 0.813349 0.354774 0.079 Uiso 1 1 calc R U . . .
C72 C 0.4095(6) 0.88805(13) 0.6492(3) 0.0783(17) Uani 1 1 d . U . . .
C73 C 0.9442(5) 0.64221(13) 0.3138(3) 0.0709(16) Uani 1 1 d . U . . .
H73A H 0.932838 0.638959 0.271117 0.085 Uiso 1 1 calc R U . . .
H73B H 0.881708 0.639493 0.333626 0.085 Uiso 1 1 calc R U . . .
C74 C 0.5244(5) 0.64795(13) 0.6683(3) 0.0732(17) Uani 1 1 d . U . . .
H74A H 0.542790 0.643925 0.710000 0.088 Uiso 1 1 calc R U . . .
H74B H 0.583703 0.646402 0.644910 0.088 Uiso 1 1 calc R U . . .
C75 C 0.5536(6) 0.63949(14) 0.2907(3) 0.0841(19) Uani 1 1 d . U . . .
H75A H 0.485669 0.638472 0.275057 0.101 Uiso 1 1 calc R U . . .
H75B H 0.553515 0.636774 0.333815 0.101 Uiso 1 1 calc R U . . .
C76 C 1.0710(6) 0.57837(14) 0.6193(3) 0.0812(17) Uani 1 1 d D U . . .
C77 C 0.9042(6) 0.64233(14) 0.6901(3) 0.0821(19) Uani 1 1 d . U . . .
H77A H 0.972111 0.640263 0.705502 0.099 Uiso 1 1 calc R U . . .
H77B H 0.903567 0.639975 0.646910 0.099 Uiso 1 1 calc R U . . .
C78 C 0.7409(5) 0.83657(15) 0.2500(3) 0.082(2) Uani 1 1 d . U . . .
H78A H 0.732698 0.832329 0.207854 0.123 Uiso 1 1 calc R U . . .
H78B H 0.764482 0.858559 0.256055 0.123 Uiso 1 1 calc R U . . .
H78C H 0.678299 0.833961 0.268799 0.123 Uiso 1 1 calc R U . . .
C79 C 0.9488(6) 0.89517(14) 0.3184(3) 0.0802(18) Uani 1 1 d . U . . .
H79 H 0.892903 0.883756 0.330196 0.096 Uiso 1 1 calc R U . . .
C80 C 0.4505(5) 0.62388(15) 0.6471(3) 0.088(2) Uani 1 1 d . U . . .
H80A H 0.436005 0.627230 0.605178 0.131 Uiso 1 1 calc R U . . .
H80B H 0.390760 0.626499 0.668976 0.131 Uiso 1 1 calc R U . . .
H80C H 0.476186 0.602171 0.653342 0.131 Uiso 1 1 calc R U . . .
C81 C 0.7278(5) 0.84185(16) 0.7330(3) 0.096(2) Uani 1 1 d . U . . .
H81A H 0.783770 0.842396 0.707474 0.144 Uiso 1 1 calc R U . . .
H81B H 0.748849 0.834499 0.772198 0.144 Uiso 1 1 calc R U . . .
H81C H 0.699869 0.863426 0.735717 0.144 Uiso 1 1 calc R U . . .
C82 C 0.4354(6) 0.57798(15) 0.3843(3) 0.0804(17) Uani 1 1 d D U . . .
C83 C 1.0298(5) 0.84014(15) 0.6024(3) 0.086(2) Uani 1 1 d . U . . .
H83A H 1.036641 0.833461 0.561554 0.128 Uiso 1 1 calc R U . . .
H83B H 1.094468 0.843586 0.620753 0.128 Uiso 1 1 calc R U . . .
H83C H 0.992437 0.860142 0.603595 0.128 Uiso 1 1 calc R U . . .
C84 C 1.0200(6) 0.61842(15) 0.3381(4) 0.094(2) Uani 1 1 d . U . . .
H84A H 1.077561 0.619002 0.313930 0.141 Uiso 1 1 calc R U . . .
H84B H 0.992384 0.596734 0.337475 0.141 Uiso 1 1 calc R U . . .
H84C H 1.038540 0.624287 0.378611 0.141 Uiso 1 1 calc R U . . .
C85 C 0.9373(6) 0.92407(15) 0.2878(3) 0.091(2) Uani 1 1 d . U . . .
H85 H 0.873601 0.932391 0.280907 0.109 Uiso 1 1 calc R U . . .
C86 C 1.1183(6) 0.90158(15) 0.3127(3) 0.0881(19) Uani 1 1 d . U . . .
H86 H 1.183100 0.894919 0.321743 0.106 Uiso 1 1 calc R U . . .
C87 C 0.4999(7) 0.89974(16) 0.6619(3) 0.104(2) Uani 1 1 d . U . . .
H87 H 0.555025 0.888767 0.647785 0.125 Uiso 1 1 calc R U . . .
C88 C 0.3316(7) 0.90470(15) 0.6699(3) 0.100(2) Uani 1 1 d . U . . .
H88 H 0.266538 0.897829 0.662224 0.119 Uiso 1 1 calc R U . . .
C89 C 0.4348(6) 0.83919(15) 0.3703(3) 0.091(2) Uani 1 1 d . U . . .
H89A H 0.367379 0.838943 0.354859 0.136 Uiso 1 1 calc R U . . .
H89B H 0.464328 0.860034 0.361947 0.136 Uiso 1 1 calc R U . . .
H89C H 0.435589 0.835644 0.412783 0.136 Uiso 1 1 calc R U . . .
C90 C 1.1007(7) 0.92943(17) 0.2810(4) 0.100(2) Uani 1 1 d . U . . .
H90 H 1.155126 0.941220 0.268093 0.120 Uiso 1 1 calc R U . . .
C91 C 0.3536(9) 0.93330(19) 0.7040(4) 0.122(3) Uani 1 1 d . U . . .
H91 H 0.300273 0.945209 0.718155 0.146 Uiso 1 1 calc R U . . .
C92 C 0.6150(7) 0.61354(16) 0.2629(4) 0.119(3) Uani 1 1 d . U . . .
H92A H 0.609607 0.615365 0.220096 0.178 Uiso 1 1 calc R U . . .
H92B H 0.591789 0.592370 0.274952 0.178 Uiso 1 1 calc R U . . .
H92C H 0.683208 0.616160 0.275930 0.178 Uiso 1 1 calc R U . . .
C93 C 0.8397(7) 0.61717(17) 0.7174(4) 0.118(3) Uani 1 1 d . U . . .
H93A H 0.772657 0.619826 0.702238 0.177 Uiso 1 1 calc R U . . .
H93B H 0.841679 0.619743 0.760141 0.177 Uiso 1 1 calc R U . . .
H93C H 0.863136 0.595712 0.707337 0.177 Uiso 1 1 calc R U . . .
C94 C 0.5138(8) 0.92777(18) 0.6957(4) 0.120(3) Uani 1 1 d . U . . .
H94 H 0.577969 0.935415 0.703670 0.144 Uiso 1 1 calc R U . . .
C95 C 0.3954(13) 0.5727(3) 0.3267(6) 0.095(3) Uani 0.541(3) 1 d D U P A 1
H95 H 0.354401 0.588270 0.308231 0.114 Uiso 0.541(3) 1 calc R U P A 1
C95A C 0.3749(15) 0.5665(4) 0.3386(8) 0.099(3) Uani 0.459(3) 1 d D U P A 2
H95A H 0.318846 0.578514 0.326746 0.119 Uiso 0.459(3) 1 calc R U P A 2
C96 C 0.4172(12) 0.5448(3) 0.2987(7) 0.102(3) Uani 0.541(3) 1 d D U P A 1
H96 H 0.391469 0.541463 0.259963 0.123 Uiso 0.541(3) 1 calc R U P A 1
C96A C 0.3946(14) 0.5385(4) 0.3109(9) 0.106(3) Uani 0.459(3) 1 d D U P A 2
H96A H 0.350127 0.530930 0.281290 0.128 Uiso 0.459(3) 1 calc R U P A 2
C97 C 1.0201(12) 0.5517(3) 0.5968(6) 0.093(3) Uani 0.541(3) 1 d D U P A 1
H97 H 0.988678 0.552705 0.559133 0.111 Uiso 0.541(3) 1 calc R U P A 1
C97A C 0.9925(13) 0.5589(4) 0.6185(8) 0.101(3) Uani 0.459(3) 1 d D U P A 2
H97A H 0.937970 0.566112 0.595463 0.121 Uiso 0.459(3) 1 calc R U P A 2
C98 C 1.0973(14) 0.5774(4) 0.6765(6) 0.102(3) Uani 0.541(3) 1 d D U P A 1
H98 H 1.126590 0.595743 0.694584 0.122 Uiso 0.541(3) 1 calc R U P A 1
C98A C 1.1237(17) 0.5731(4) 0.6693(7) 0.105(3) Uani 0.459(3) 1 d D U P A 2
H98A H 1.164457 0.589576 0.685012 0.126 Uiso 0.459(3) 1 calc R U P A 2
C99 C 1.0816(13) 0.5492(3) 0.7105(7) 0.107(3) Uani 0.541(3) 1 d D U P A 1
H99 H 1.095025 0.549327 0.751607 0.129 Uiso 0.541(3) 1 calc R U P A 1
C99A C 1.1186(15) 0.5424(4) 0.6992(8) 0.115(3) Uani 0.459(3) 1 d D U P A 2
H99A H 1.165555 0.536852 0.729016 0.138 Uiso 0.459(3) 1 calc R U P A 2
C100 C 1.0160(13) 0.5249(3) 0.6287(6) 0.106(3) Uani 0.541(3) 1 d D U P A 1
H100 H 0.988485 0.506256 0.610811 0.128 Uiso 0.541(3) 1 calc R U P A 1
C101 C 0.5027(13) 0.5258(3) 0.3786(6) 0.104(3) Uani 0.541(3) 1 d D U P A 1
H101 H 0.536876 0.508842 0.398077 0.125 Uiso 0.541(3) 1 calc R U P A 1
C102 C 0.4860(12) 0.5533(3) 0.4100(6) 0.095(3) Uani 0.541(3) 1 d D U P A 1
H102 H 0.509666 0.555157 0.449497 0.114 Uiso 0.541(3) 1 calc R U P A 1
C109 C 0.3373(16) 0.4574(5) 0.3504(10) 0.173(4) Uani 0.541(3) 1 d D U P A 1
C110 C 0.2828(19) 0.4415(6) 0.3977(12) 0.223(7) Uani 0.541(3) 1 d D U P A 1
H11A H 0.255846 0.421101 0.383088 0.334 Uiso 0.541(3) 1 calc R U P A 1
H11B H 0.229779 0.455459 0.409752 0.334 Uiso 0.541(3) 1 calc R U P A 1
H11C H 0.327029 0.437322 0.431479 0.334 Uiso 0.541(3) 1 calc R U P A 1
C111 C 0.5122(13) 0.5151(4) 0.1914(8) 0.184(4) Uani 0.541(3) 1 d D U P A 1
C112 C 0.565(2) 0.5433(6) 0.1628(12) 0.208(6) Uani 0.541(3) 1 d D U P A 1
H11D H 0.575150 0.555690 0.204970 0.312 Uiso 0.5406 1 d . U P A 1
H11E H 0.505680 0.551490 0.147780 0.312 Uiso 0.5406 1 d . U P A 1
H11F H 0.612470 0.536170 0.149570 0.312 Uiso 0.5406 1 d . U P A 1
C113 C 0.3560(15) 0.9556(5) 0.8479(10) 0.173(4) Uani 0.541(3) 1 d D U P A 1
C114 C 0.330(2) 0.9373(6) 0.9017(11) 0.194(6) Uani 0.541(3) 1 d D U P A 1
H11G H 0.389293 0.927885 0.919768 0.290 Uiso 0.541(3) 1 calc R U P A 1
H11H H 0.284305 0.920140 0.890828 0.290 Uiso 0.541(3) 1 calc R U P A 1
H11I H 0.300268 0.951812 0.929680 0.290 Uiso 0.541(3) 1 calc R U P A 1
C115 C 0.5578(11) 1.0257(4) 0.6791(7) 0.166(4) Uani 0.541(3) 1 d D U P A 1
C116 C 0.5294(18) 1.0458(6) 0.6271(10) 0.240(9) Uani 0.541(3) 1 d D U P A 1
H11J H 0.510087 1.031834 0.594145 0.359 Uiso 0.541(3) 1 calc R U P A 1
H11K H 0.584786 1.059078 0.616134 0.359 Uiso 0.541(3) 1 calc R U P A 1
H11L H 0.474709 1.059671 0.636874 0.359 Uiso 0.541(3) 1 calc R U P A 1
C117 C 0.5476(13) 0.5363(3) 0.3549(8) 0.102(3) Uani 0.459(3) 1 d D U P A 2
H117 H 0.611789 0.527884 0.354932 0.122 Uiso 0.459(3) 1 calc R U P A 2
C118 C 0.9814(14) 0.5314(4) 0.6452(8) 0.109(3) Uani 0.459(3) 1 d D U P A 2
H118 H 0.926712 0.518098 0.636516 0.131 Uiso 0.459(3) 1 calc R U P A 2
O9 O 0.7678(11) 0.8115(3) 0.5364(6) 0.146(5) Uani 0.5 1 d D U P . .
N5 N 0.6756(6) 0.7739(2) 0.4992(4) 0.069(3) Uani 0.5 1 d D U P . .
C106 C 0.6951(10) 0.7887(4) 0.4425(5) 0.120(6) Uani 0.5 1 d D U P . .
H10C H 0.739468 0.775064 0.420849 0.180 Uiso 0.5 1 calc R U P . .
H10D H 0.724897 0.809853 0.449000 0.180 Uiso 0.5 1 calc R U P . .
H10E H 0.633826 0.791220 0.419740 0.180 Uiso 0.5 1 calc R U P . .
C107 C 0.6113(9) 0.7459(3) 0.5007(8) 0.116(5) Uani 0.5 1 d D U P . .
H10F H 0.545321 0.752250 0.487931 0.174 Uiso 0.5 1 calc R U P . .
H10G H 0.610341 0.737514 0.540853 0.174 Uiso 0.5 1 calc R U P . .
H10H H 0.635209 0.729304 0.474408 0.174 Uiso 0.5 1 calc R U P . .
C108 C 0.7207(10) 0.7887(4) 0.5481(6) 0.086(3) Uani 0.5 1 d D U P . .
H108 H 0.714069 0.781205 0.587142 0.104 Uiso 0.5 1 calc R U P . .
O10 O 0.7133(8) 0.6493(3) 0.5393(5) 0.126(4) Uani 0.5 1 d D U P . .
N6 N 0.7893(6) 0.6875(3) 0.4905(5) 0.086(3) Uani 0.5 1 d D U P . .
C103 C 0.7613(9) 0.6730(3) 0.5433(6) 0.093(4) Uani 0.5 1 d D U P . .
H103 H 0.779926 0.681855 0.580403 0.112 Uiso 0.5 1 calc R U P . .
C104 C 0.8522(10) 0.7164(3) 0.4913(10) 0.131(6) Uani 0.5 1 d D U P . .
H10I H 0.859688 0.724465 0.531538 0.196 Uiso 0.5 1 calc R U P . .
H10J H 0.822335 0.733031 0.466174 0.196 Uiso 0.5 1 calc R U P . .
H10K H 0.916245 0.710805 0.476578 0.196 Uiso 0.5 1 calc R U P . .
C105 C 0.7533(11) 0.6717(4) 0.4359(6) 0.113(5) Uani 0.5 1 d D U P . .
H10L H 0.737497 0.649219 0.444218 0.170 Uiso 0.5 1 calc R U P . .
H10M H 0.803779 0.672513 0.406531 0.170 Uiso 0.5 1 calc R U P . .
H10N H 0.694860 0.682749 0.420750 0.170 Uiso 0.5 1 calc R U P . .

loop_
_atom_site_aniso_label
_atom_site_aniso_U_11
_atom_site_aniso_U_22
_atom_site_aniso_U_33
_atom_site_aniso_U_23
_atom_site_aniso_U_13
_atom_site_aniso_U_12
Cu1 0.187(4) 0.058(3) 0.126(3) -0.051(2) 0.020(3) 0.000(2)
Cu1A 0.208(5) 0.047(3) 0.129(4) -0.046(3) -0.032(4) 0.029(3)
Cu2 0.253(5) 0.067(2) 0.126(3) -0.053(2) 0.064(4) -0.039(3)
Cu2A 0.170(4) 0.0428(15) 0.093(2) -0.0369(13) -0.035(3) 0.021(2)
O1 0.062(2) 0.0395(19) 0.057(2) 0.0033(16) 0.0075(18) 0.0051(17)
O2 0.068(2) 0.0423(19) 0.050(2) -0.0032(15) 0.0160(18) -0.0017(17)
O3 0.061(2) 0.045(2) 0.057(2) -0.0025(16) -0.0040(18) 0.0013(18)
O4 0.073(3) 0.0357(18) 0.065(2) 0.0042(16) -0.0094(19) 0.0037(17)
O5 0.051(2) 0.055(2) 0.060(2) 0.0167(17) 0.0006(18) 0.0090(18)
O6 0.076(3) 0.054(2) 0.064(2) -0.0062(18) 0.029(2) 0.012(2)
O7 0.070(3) 0.062(2) 0.060(2) 0.0021(18) 0.0268(19) -0.010(2)
O8 0.060(2) 0.055(2) 0.066(2) -0.0159(18) -0.0052(19) -0.0051(19)
O11 0.256(10) 0.129(9) 0.206(10) -0.022(8) -0.006(9) 0.015(9)
O11A 0.238(10) 0.091(5) 0.179(7) -0.030(5) -0.018(9) 0.028(8)
O12 0.240(7) 0.092(5) 0.156(5) -0.038(4) 0.001(5) 0.008(5)
O13 0.278(14) 0.136(11) 0.228(13) -0.082(9) -0.031(11) 0.006(10)
O14 0.250(8) 0.077(5) 0.171(7) -0.053(6) 0.021(7) 0.011(7)
O15 0.228(9) 0.081(5) 0.161(6) -0.034(5) -0.024(8) 0.024(7)
O15A 0.257(13) 0.119(11) 0.251(12) -0.028(11) -0.007(12) 0.034(11)
O16 0.244(10) 0.109(7) 0.201(8) -0.034(7) -0.011(9) 0.023(8)
O17 0.231(10) 0.232(11) 0.246(11) -0.023(10) -0.038(9) -0.035(9)
O18 0.191(7) 0.053(4) 0.116(6) -0.031(4) -0.011(5) 0.003(5)
O18A 0.196(7) 0.094(5) 0.141(6) -0.026(5) -0.018(5) 0.005(5)
O19A 0.158(8) 0.070(6) 0.124(7) -0.051(5) -0.022(7) 0.020(6)
O21A 0.227(8) 0.057(5) 0.136(6) -0.052(5) -0.056(6) 0.030(6)
O23A 0.240(6) 0.073(4) 0.152(6) -0.042(5) 0.006(6) 0.011(5)
O24A 0.231(7) 0.085(5) 0.157(5) -0.036(4) -0.006(5) 0.013(5)
O25A 0.306(12) 0.193(11) 0.205(10) 0.003(9) -0.007(10) 0.003(11)
N1 0.137(5) 0.051(3) 0.101(4) 0.031(3) 0.001(4) -0.011(3)
N2 0.152(5) 0.057(3) 0.119(4) -0.037(3) -0.015(4) 0.015(3)
N3 0.213(6) 0.055(3) 0.106(4) -0.030(3) 0.042(4) -0.020(4)
N4 0.188(6) 0.069(3) 0.104(4) 0.023(3) 0.000(4) -0.010(4)
C1 0.041(3) 0.042(2) 0.031(2) -0.0054(19) 0.007(2) -0.003(2)
C1A 0.239(15) 0.131(12) 0.211(13) -0.015(11) -0.020(13) 0.030(13)
C1B 0.211(12) 0.167(13) 0.228(15) 0.003(13) -0.010(12) -0.031(11)
C1C 0.329(19) 0.099(13) 0.168(10) -0.043(12) -0.011(12) 0.026(15)
C1D 0.254(10) 0.146(10) 0.203(11) -0.026(10) -0.004(10) -0.014(10)
C1E 0.237(10) 0.104(6) 0.183(7) -0.024(6) -0.019(9) 0.024(8)
C1F 0.190(7) 0.096(6) 0.142(7) -0.036(5) -0.023(6) 0.006(6)
C1G 0.248(8) 0.072(6) 0.159(7) -0.048(6) -0.017(7) 0.019(7)
C1H 0.252(8) 0.121(6) 0.179(7) -0.023(6) -0.001(7) 0.008(7)
C1I 0.137(7) 0.056(5) 0.097(6) -0.028(5) -0.009(6) 0.021(5)
C2 0.043(3) 0.039(2) 0.034(2) 0.0068(19) 0.005(2) 0.003(2)
C3 0.042(3) 0.037(2) 0.034(2) -0.0041(18) 0.004(2) -0.001(2)
C4 0.041(3) 0.041(2) 0.034(2) 0.0065(19) 0.008(2) 0.001(2)
C5 0.043(3) 0.039(2) 0.040(2) 0.003(2) 0.011(2) 0.004(2)
C6 0.041(3) 0.037(2) 0.036(2) 0.0094(19) 0.007(2) 0.001(2)
C7 0.045(3) 0.037(2) 0.036(2) 0.0002(19) 0.001(2) -0.002(2)
C8 0.042(3) 0.038(2) 0.037(2) -0.0047(19) 0.003(2) -0.002(2)
C9 0.045(3) 0.045(3) 0.037(2) 0.009(2) 0.003(2) 0.002(2)
C10 0.042(3) 0.040(2) 0.036(2) 0.0028(19) 0.005(2) 0.000(2)
C11 0.047(3) 0.038(2) 0.037(2) -0.0085(19) 0.009(2) -0.001(2)
C12 0.046(3) 0.045(3) 0.037(2) -0.008(2) 0.007(2) 0.000(2)
C13 0.054(3) 0.042(2) 0.032(2) 0.0052(19) 0.002(2) -0.004(2)
C14 0.047(3) 0.051(3) 0.030(2) -0.008(2) 0.006(2) 0.000(2)
C15 0.047(3) 0.047(3) 0.027(2) -0.0052(19) 0.004(2) 0.002(2)
C16 0.042(3) 0.061(3) 0.031(2) 0.006(2) 0.008(2) 0.000(2)
C17 0.046(3) 0.040(2) 0.035(2) -0.0064(19) 0.009(2) -0.002(2)
C18 0.049(3) 0.047(3) 0.034(2) -0.002(2) 0.004(2) 0.001(2)
C19 0.055(3) 0.045(3) 0.040(2) -0.006(2) 0.005(2) -0.003(2)
C20 0.053(3) 0.051(3) 0.038(2) 0.004(2) 0.003(2) 0.007(2)
C21 0.049(3) 0.045(3) 0.035(2) 0.010(2) 0.010(2) 0.001(2)
C22 0.048(3) 0.058(3) 0.032(2) -0.002(2) 0.003(2) -0.001(2)
C23 0.048(3) 0.046(3) 0.036(2) -0.006(2) 0.004(2) 0.000(2)
C24 0.052(3) 0.054(3) 0.038(2) 0.004(2) 0.006(2) -0.008(2)
C25 0.053(3) 0.042(3) 0.032(2) -0.0055(19) 0.001(2) 0.002(2)
C26 0.047(3) 0.057(3) 0.037(2) -0.005(2) 0.002(2) 0.002(2)
C27 0.050(3) 0.050(3) 0.036(2) 0.011(2) 0.005(2) 0.006(2)
C28 0.047(3) 0.039(2) 0.040(2) 0.0094(19) 0.008(2) 0.007(2)
C29 0.045(3) 0.055(3) 0.037(2) -0.004(2) 0.003(2) 0.008(2)
C30 0.052(3) 0.045(3) 0.039(2) -0.001(2) 0.009(2) 0.000(2)
C31 0.053(3) 0.059(3) 0.037(2) -0.009(2) 0.007(2) 0.002(3)
C32 0.058(3) 0.051(3) 0.039(2) -0.006(2) 0.009(2) 0.006(2)
C33 0.054(3) 0.049(3) 0.037(2) -0.001(2) -0.002(2) 0.001(2)
C34 0.043(3) 0.046(3) 0.033(2) 0.0005(19) 0.001(2) 0.000(2)
C35 0.051(3) 0.037(2) 0.038(2) 0.0043(19) 0.004(2) -0.002(2)
C36 0.051(3) 0.066(3) 0.034(2) 0.001(2) 0.003(2) 0.004(3)
C37 0.052(3) 0.039(2) 0.035(2) -0.0014(19) 0.008(2) 0.003(2)
C38 0.062(3) 0.038(2) 0.041(2) 0.007(2) 0.011(2) 0.004(2)
C39 0.056(3) 0.052(3) 0.036(2) 0.002(2) 0.001(2) -0.003(2)
C40 0.060(3) 0.039(3) 0.047(3) 0.006(2) 0.001(2) 0.005(2)
C41 0.052(3) 0.051(3) 0.039(2) -0.001(2) -0.001(2) -0.009(2)
C42 0.051(3) 0.054(3) 0.039(3) -0.006(2) 0.009(2) 0.004(2)
C43 0.056(3) 0.035(2) 0.037(2) -0.0049(19) 0.001(2) 0.001(2)
C44 0.059(3) 0.038(2) 0.037(2) -0.006(2) 0.010(2) -0.004(2)
C45 0.050(3) 0.049(3) 0.038(2) -0.001(2) 0.007(2) 0.000(2)
C46 0.050(3) 0.062(3) 0.041(3) -0.013(2) 0.010(2) -0.003(3)
C47 0.054(3) 0.044(3) 0.051(3) -0.010(2) 0.003(2) -0.001(2)
C48 0.048(3) 0.069(3) 0.042(3) -0.006(2) 0.006(2) 0.000(3)
C49 0.076(4) 0.040(3) 0.055(3) 0.009(2) -0.010(3) -0.011(3)
C50 0.084(4) 0.034(2) 0.052(3) 0.013(2) 0.014(3) 0.001(3)
C51 0.060(3) 0.044(3) 0.052(3) 0.007(2) 0.014(3) 0.004(2)
C52 0.067(3) 0.043(3) 0.052(3) 0.013(2) 0.019(3) 0.010(3)
C53 0.070(3) 0.045(3) 0.047(3) 0.009(2) -0.012(3) -0.006(3)
C54 0.099(4) 0.037(3) 0.053(3) 0.006(2) -0.002(3) 0.003(3)
C55 0.075(4) 0.041(3) 0.059(3) 0.013(2) 0.019(3) 0.011(3)
C56 0.068(3) 0.044(3) 0.048(3) -0.004(2) 0.014(3) 0.001(3)
C57 0.064(3) 0.050(3) 0.059(3) -0.013(2) -0.001(3) -0.006(3)
C58 0.082(4) 0.044(3) 0.048(3) -0.012(2) 0.017(3) 0.004(3)
C59 0.069(4) 0.050(3) 0.067(3) -0.002(3) 0.000(3) 0.005(3)
C60 0.087(4) 0.042(3) 0.060(3) -0.009(2) 0.020(3) -0.016(3)
C61 0.072(4) 0.043(3) 0.055(3) 0.011(2) 0.019(3) 0.000(3)
C62 0.087(4) 0.039(3) 0.054(3) -0.010(2) 0.002(3) 0.003(3)
C63 0.078(4) 0.042(3) 0.050(3) -0.015(2) 0.020(3) -0.006(3)
C64 0.077(4) 0.049(3) 0.062(3) -0.009(3) -0.014(3) 0.010(3)
C65 0.067(3) 0.045(3) 0.050(3) -0.012(2) -0.009(3) 0.013(3)
C66 0.100(4) 0.042(3) 0.046(3) -0.013(2) 0.018(3) 0.000(3)
C67 0.066(4) 0.052(3) 0.063(3) 0.012(3) 0.000(3) 0.012(3)
C68 0.075(4) 0.045(3) 0.052(3) 0.008(2) -0.005(3) 0.007(3)
C69 0.077(4) 0.053(3) 0.069(4) -0.011(3) 0.004(3) -0.007(3)
C70 0.100(4) 0.036(3) 0.064(3) 0.016(2) 0.016(3) -0.001(3)
C71 0.085(4) 0.048(3) 0.064(3) 0.001(3) 0.008(3) -0.008(3)
C72 0.139(5) 0.037(3) 0.061(3) -0.016(2) 0.024(3) -0.010(3)
C73 0.086(4) 0.047(3) 0.079(4) 0.005(3) 0.002(3) -0.004(3)
C74 0.089(4) 0.050(3) 0.080(4) -0.002(3) -0.006(3) 0.007(3)
C75 0.109(5) 0.053(3) 0.093(4) -0.002(3) 0.050(4) 0.008(4)
C76 0.135(5) 0.041(3) 0.067(3) 0.012(3) -0.012(3) 0.005(3)
C77 0.105(5) 0.055(4) 0.088(4) -0.001(3) 0.036(4) -0.013(3)
C78 0.074(4) 0.062(4) 0.110(5) 0.026(4) -0.007(4) 0.009(3)
C79 0.113(5) 0.046(3) 0.083(4) 0.026(3) 0.011(4) 0.005(3)
C80 0.100(5) 0.053(4) 0.109(5) -0.006(4) -0.010(4) -0.002(4)
C81 0.096(5) 0.070(4) 0.120(6) -0.029(4) -0.011(5) -0.033(4)
C82 0.113(4) 0.047(3) 0.081(3) -0.023(3) -0.003(3) 0.007(3)
C83 0.100(5) 0.053(4) 0.105(5) 0.000(4) 0.009(4) 0.007(4)
C84 0.109(6) 0.048(4) 0.124(6) 0.009(4) -0.005(5) 0.001(4)
C85 0.120(5) 0.055(3) 0.098(4) 0.028(3) -0.001(4) 0.008(4)
C86 0.111(5) 0.054(3) 0.100(4) 0.025(3) 0.025(4) -0.006(3)
C87 0.170(6) 0.061(4) 0.084(4) -0.033(3) 0.025(4) -0.018(4)
C88 0.162(6) 0.047(3) 0.092(4) -0.025(3) 0.033(4) 0.007(4)
C89 0.111(6) 0.051(4) 0.112(6) -0.010(4) 0.018(5) -0.003(4)
C90 0.124(5) 0.062(4) 0.113(5) 0.037(4) 0.018(5) -0.015(4)
C91 0.196(7) 0.061(4) 0.110(5) -0.027(4) 0.046(5) 0.014(5)
C92 0.150(7) 0.056(4) 0.154(7) 0.000(4) 0.079(6) 0.023(5)
C93 0.144(7) 0.067(5) 0.147(7) -0.005(5) 0.067(6) -0.038(5)
C94 0.196(7) 0.063(4) 0.104(5) -0.042(4) 0.032(5) -0.016(4)
C95 0.123(6) 0.058(5) 0.103(6) -0.034(5) -0.002(5) -0.006(5)
C95A 0.123(6) 0.064(5) 0.109(6) -0.044(5) -0.005(6) -0.001(5)
C96 0.131(6) 0.064(5) 0.111(6) -0.038(5) -0.005(5) -0.004(5)
C96A 0.131(7) 0.069(6) 0.118(6) -0.043(5) -0.009(6) -0.004(5)
C97 0.147(7) 0.047(5) 0.084(6) 0.020(4) 0.000(5) -0.003(5)
C97A 0.151(7) 0.053(5) 0.098(6) 0.031(5) -0.005(6) -0.002(5)
C98 0.159(7) 0.064(5) 0.083(5) 0.018(4) -0.004(5) 0.013(5)
C98A 0.163(7) 0.064(5) 0.087(5) 0.023(5) -0.012(6) 0.004(6)
C99 0.167(7) 0.066(5) 0.089(5) 0.018(5) -0.001(6) 0.002(6)
C99A 0.172(7) 0.078(6) 0.094(6) 0.024(5) -0.012(6) -0.003(6)
C100 0.162(7) 0.062(5) 0.096(6) 0.019(5) 0.002(6) -0.004(5)
C101 0.148(7) 0.056(5) 0.107(6) -0.026(5) -0.009(6) 0.024(5)
C102 0.138(6) 0.050(5) 0.096(6) -0.024(5) -0.009(5) 0.018(5)
C109 0.254(9) 0.088(7) 0.176(8) -0.063(6) 0.006(8) 0.005(8)
C110 0.291(16) 0.153(15) 0.227(15) -0.083(11) 0.047(14) -0.024(14)
C111 0.252(8) 0.121(6) 0.177(7) -0.025(6) -0.001(6) 0.012(6)
C112 0.275(12) 0.145(10) 0.202(11) -0.022(9) -0.015(11) -0.017(9)
C113 0.238(10) 0.095(6) 0.184(7) -0.028(6) -0.016(9) 0.027(7)
C114 0.249(13) 0.133(10) 0.197(11) -0.016(10) -0.023(12) 0.042(11)
C115 0.211(8) 0.123(7) 0.161(8) -0.015(6) -0.012(7) -0.007(7)
C116 0.292(18) 0.213(17) 0.215(16) 0.067(12) 0.018(14) -0.011(15)
C117 0.145(7) 0.055(5) 0.105(6) -0.027(5) -0.008(6) 0.022(5)
C118 0.164(7) 0.063(5) 0.101(6) 0.029(5) 0.000(6) -0.003(6)
O9 0.161(11) 0.147(11) 0.128(9) -0.015(9) -0.034(8) -0.025(9)
N5 0.020(4) 0.082(6) 0.103(6) -0.026(5) 0.002(5) 0.007(4)
C106 0.105(10) 0.178(13) 0.073(9) -0.021(9) -0.065(8) 0.063(10)
C107 0.036(7) 0.087(10) 0.227(15) -0.029(10) 0.037(9) 0.008(7)
C108 0.062(7) 0.105(8) 0.092(8) -0.021(7) 0.005(6) -0.006(6)
O10 0.088(8) 0.160(11) 0.130(9) 0.053(8) -0.005(7) -0.018(7)
N6 0.020(5) 0.104(8) 0.134(8) 0.012(6) 0.013(5) 0.016(5)
C103 0.045(7) 0.119(9) 0.115(9) 0.009(8) -0.018(7) 0.021(6)
C104 0.046(8) 0.115(12) 0.230(16) 0.028(12) 0.002(10) 0.023(8)
C105 0.082(10) 0.173(14) 0.088(10) 0.003(10) 0.054(8) 0.019(10)

loop_
_atom_type_symbol
_atom_type_description
_atom_type_scat_dispersion_real
_atom_type_scat_dispersion_imag
_atom_type_scat_source
C C 0.0137 0.0067 'International Tables Vol C Tables 4.2.6.8 and 6.1.1.4'
H H 0.0000 0.0000 'International Tables Vol C Tables 4.2.6.8 and 6.1.1.4'
Cu Cu -2.7974 3.6876 'International Tables Vol C Tables 4.2.6.8 and 6.1.1.4'
N N 0.0241 0.0134 'International Tables Vol C Tables 4.2.6.8 and 6.1.1.4'
O O 0.0389 0.0241 'International Tables Vol C Tables 4.2.6.8 and 6.1.1.4'

loop_
_geom_angle_atom_site_label_1
_geom_angle_atom_site_label_2
_geom_angle_atom_site_label_3
_geom_angle
_geom_angle_site_symmetry_1
_geom_angle_site_symmetry_3
_geom_angle_publ_flag
O12 Cu1 O14 167.1(10) . . ?
O12 Cu1 N1 91.2(6) . 2_645 ?
O12 Cu1 N2 89.6(6) . . ?
O12 Cu1 C111 28.5(4) . . ?
O14 Cu1 C111 162.5(9) . . ?
N1 Cu1 O14 93.6(6) 2_645 . ?
N1 Cu1 N2 171.4(9) 2_645 . ?
N1 Cu1 C111 91.8(7) 2_645 . ?
N2 Cu1 O14 87.5(6) . . ?
N2 Cu1 C111 84.8(6) . . ?
O21A Cu1A O23A 70.3(6) . . ?
O21A Cu1A N2 96.1(7) . . ?
O21A Cu1A C1G 35.7(4) . . ?
O23A Cu1A N2 85.7(8) . . ?
O23A Cu1A C1G 35.3(4) . . ?
O24A Cu1A O21A 138.6(13) . . ?
O24A Cu1A O23A 150.9(13) . . ?
O24A Cu1A N2 92.7(7) . . ?
O24A Cu1A C1G 173.6(13) . . ?
N1 Cu1A C1G 95.5(7) 2_645 . ?
N2 Cu1A N1 158.9(10) . 2_645 ?
N2 Cu1A C1G 85.9(7) . . ?
O15 Cu2 O16 62.0(7) . . ?
O15 Cu2 N4 82.9(6) . 2_656 ?
O15 Cu2 C113 31.1(4) . . ?
O16 Cu2 C113 31.0(4) . . ?
O18 Cu2 O15 143.3(7) . . ?
O18 Cu2 O16 154.4(8) . . ?
O18 Cu2 N4 88.6(4) . 2_656 ?
O18 Cu2 C113 174.0(7) . . ?
N3 Cu2 O15 89.7(6) . . ?
N3 Cu2 O16 96.7(5) . . ?
N3 Cu2 O18 88.6(4) . . ?
N3 Cu2 N4 163.5(5) . 2_656 ?
N3 Cu2 C113 93.1(6) . . ?
N4 Cu2 O16 92.8(5) 2_656 . ?
N4 Cu2 C113 88.1(6) 2_656 . ?
O18A Cu2A O11A 176.4(9) . . ?
O18A Cu2A O19A 75.2(5) . . ?
O18A Cu2A N3 97.5(6) . . ?
O18A Cu2A N4 93.9(6) . 2_656 ?
O18A Cu2A C1F 39.8(4) . . ?
O19A Cu2A O11A 101.3(8) . . ?
O19A Cu2A N3 101.7(4) . . ?
N3 Cu2A O11A 83.8(8) . . ?
N4 Cu2A O11A 86.3(8) 2_656 . ?
N4 Cu2A O19A 104.0(4) 2_656 . ?
N4 Cu2A N3 153.9(5) 2_656 . ?
C1F Cu2A O11A 136.6(8) . . ?
C1F Cu2A O19A 35.9(3) . . ?
C1F Cu2A N3 107.2(6) . . ?
C1F Cu2A N4 96.6(6) . 2_656 ?
C33 O1 C59 117.3(4) . . ?
C18 O2 C71 117.8(4) . . ?
C19 O3 C74 119.3(4) . . ?
C20 O4 C73 118.9(4) . . ?
C27 O5 C67 119.6(4) . . ?
C32 O6 C75 118.9(4) . . ?
C24 O7 C77 118.4(4) . . ?
C46 O8 C69 118.5(4) . . ?
C1E O11A Cu2A 126(2) . . ?
C111 O12 Cu1 103.0(12) . . ?
C109 O14 Cu1 98.9(19) . . ?
C113 O15 Cu2 94.3(13) . . ?
C113 O16 Cu2 89.5(15) . . ?
C115 O18 Cu2 152.7(10) . . ?
C1F O18A Cu2A 85.1(10) . . ?
C1F O19A Cu2A 68.4(9) . . ?
C1G O21A Cu1A 80.5(10) . . ?
C1G O23A Cu1A 80.1(11) . . ?
C1H O24A Cu1A 140.0(17) . . ?
Cu1 N1 Cu1A 7.5(9) 2_655 2_655 ?
C85 N1 Cu1 127.1(7) . 2_655 ?
C85 N1 Cu1A 120.3(7) . 2_655 ?
C90 N1 Cu1 115.4(7) . 2_655 ?
C90 N1 Cu1A 122.2(7) . 2_655 ?
C90 N1 C85 117.5(6) . . ?
C96 N2 Cu1 118.5(8) . . ?
C96A N2 Cu1A 121.0(10) . . ?
C96A N2 C117 117.1(11) . . ?
C101 N2 Cu1 124.1(8) . . ?
C101 N2 C96 116.4(10) . . ?
C117 N2 Cu1A 118.6(9) . . ?
C91 N3 Cu2 107.5(7) . . ?
C91 N3 Cu2A 128.0(7) . . ?
C91 N3 C94 118.1(8) . . ?
C94 N3 Cu2 134.4(8) . . ?
C94 N3 Cu2A 113.9(7) . . ?
C99 N4 Cu2 109.6(8) . 2_646 ?
C99 N4 Cu2A 122.0(8) . 2_646 ?
C99 N4 C100 118.1(10) . . ?
C99A N4 C118 120.1(12) . . ?
C100 N4 Cu2 131.7(8) . 2_646 ?
C100 N4 Cu2A 118.8(8) . 2_646 ?
C8 C1 C12 118.2(4) . . ?
C8 C1 C17 118.6(4) . . ?
C17 C1 C12 123.1(4) . . ?
H1AA C1A H1AB 109.5 . . ?
H1AA C1A H1AC 109.5 . . ?
H1AB C1A H1AC 109.5 . . ?
C1E C1A H1AA 109.5 . . ?
C1E C1A H1AB 109.5 . . ?
C1E C1A H1AC 109.5 . . ?
H1BA C1B H1BB 109.5 . . ?
H1BA C1B H1BC 109.5 . . ?
H1BB C1B H1BC 109.5 . . ?
C1F C1B H1BA 109.4 . . ?
C1F C1B H1BB 109.6 . . ?
C1F C1B H1BC 109.4 . . ?
H1CA C1C H1CB 109.5 . . ?
H1CA C1C H1CC 109.5 . . ?
H1CB C1C H1CC 109.5 . . ?
C1G C1C H1CA 110.0 . . ?
C1G C1C H1CB 110.3 . . ?
C1G C1C H1CC 108.1 . . ?
H1DA C1D H1DB 109.5 . . ?
H1DA C1D H1DC 109.5 . . ?
H1DB C1D H1DC 109.5 . . ?
C1H C1D H1DA 109.6 . . ?
C1H C1D H1DB 109.9 . . ?
C1H C1D H1DC 108.9 . . ?
O11A C1E O15A 110(3) . . ?
O11A C1E C1A 120(3) . . ?
O15A C1E C1A 124(3) . . ?
O18A C1F Cu2A 55.1(9) . . ?
O18A C1F C1B 118.0(14) . . ?
O19A C1F Cu2A 75.7(9) . . ?
O19A C1F O18A 129.3(14) . . ?
O19A C1F C1B 112.2(14) . . ?
C1B C1F Cu2A 157.5(14) . . ?
O21A C1G Cu1A 63.8(10) . . ?
O21A C1G C1C 128.1(15) . . ?
O23A C1G Cu1A 64.6(11) . . ?
O23A C1G O21A 126.5(14) . . ?
O23A C1G C1C 105.4(14) . . ?
C1C C1G Cu1A 163.3(13) . . ?
O24A C1H C1D 117.3(16) . . ?
O25A C1H O24A 125.4(14) . . ?
O25A C1H C1D 117.2(16) . . ?
C82 C1I H1I 119.5 . . ?
C117 C1I H1I 119.5 . . ?
C117 C1I C82 121.1(13) . . ?
C7 C2 C9 118.8(4) . . ?
C7 C2 C28 117.3(4) . . ?
C28 C2 C9 123.8(4) . . ?
C11 C3 C25 122.9(4) . . ?
C37 C3 C11 118.5(4) . . ?
C37 C3 C25 118.5(4) . . ?
C5 C4 C6 117.4(4) . . ?
C5 C4 C10 119.6(4) . . ?
C6 C4 C10 122.9(4) . . ?
C4 C5 H5 118.1 . . ?
C28 C5 C4 123.8(4) . . ?
C28 C5 H5 118.1 . . ?
C4 C6 C35 122.3(4) . . ?
C7 C6 C4 118.3(4) . . ?
C7 C6 C35 119.4(4) . . ?
C2 C7 H7 118.1 . . ?
C6 C7 C2 123.9(4) . . ?
C6 C7 H7 118.1 . . ?
C1 C8 H8 118.6 . . ?
C1 C8 C11 122.8(4) . . ?
C11 C8 H8 118.6 . . ?
C2 C9 H9A 108.8 . . ?
C2 C9 H9B 108.8 . . ?
H9A C9 H9B 107.6 . . ?
C13 C9 C2 114.0(4) . . ?
C13 C9 H9A 108.8 . . ?
C13 C9 H9B 108.8 . . ?
C4 C10 H10A 108.5 . . ?
C4 C10 H10B 108.5 . . ?
H10A C10 H10B 107.5 . . ?
C34 C10 C4 115.1(4) . . ?
C34 C10 H10A 108.5 . . ?
C34 C10 H10B 108.5 . . ?
C3 C11 C8 119.2(4) . . ?
C3 C11 C43 123.8(4) . . ?
C8 C11 C43 116.9(4) . . ?
C1 C12 H12A 108.8 . . ?
C1 C12 H12B 108.8 . . ?
H12A C12 H12B 107.7 . . ?
C14 C12 C1 113.9(4) . . ?
C14 C12 H12A 108.8 . . ?
C14 C12 H12B 108.8 . . ?
C20 C13 C9 121.1(4) . . ?
C21 C13 C9 120.5(4) . . ?
C21 C13 C20 118.4(5) . . ?
C19 C14 C12 121.9(4) . . ?
C19 C14 C23 118.6(5) . . ?
C23 C14 C12 119.5(4) . . ?
C18 C15 C25 120.0(4) . . ?
C18 C15 C45 119.3(4) . . ?
C45 C15 C25 120.5(4) . . ?
C27 C16 C36 120.2(5) . . ?
C39 C16 C27 118.5(5) . . ?
C39 C16 C36 121.3(5) . . ?
C1 C17 C37 118.3(4) . . ?
C1 C17 C44 122.4(4) . . ?
C37 C17 C44 119.2(4) . . ?
O2 C18 C15 116.5(4) . . ?
O2 C18 C41 123.5(5) . . ?
C41 C18 C15 119.9(5) . . ?
O3 C19 C14 116.2(5) . . ?
O3 C19 C42 123.9(5) . . ?
C42 C19 C14 119.8(5) . . ?
O4 C20 C13 115.5(5) . . ?
O4 C20 C39 124.3(5) . . ?
C39 C20 C13 120.2(5) . . ?
C13 C21 H21 119.5 . . ?
C27 C21 C13 121.1(5) . . ?
C27 C21 H21 119.5 . . ?
C32 C22 C36 122.1(5) . . ?
C32 C22 C41 118.5(5) . . ?
C41 C22 C36 119.3(5) . . ?
C14 C23 H23 119.6 . . ?
C46 C23 C14 120.7(5) . . ?
C46 C23 H23 119.6 . . ?
C26 C24 O7 115.8(5) . . ?
C26 C24 C30 121.0(5) . . ?
C30 C24 O7 123.2(5) . . ?
C3 C25 C15 114.9(4) . . ?
C3 C25 H25A 108.5 . . ?
C3 C25 H25B 108.5 . . ?
C15 C25 H25A 108.5 . . ?
C15 C25 H25B 108.5 . . ?
H25A C25 H25B 107.5 . . ?
C24 C26 C48 121.9(5) . . ?
C29 C26 C24 118.5(5) . . ?
C29 C26 C48 119.6(5) . . ?
O5 C27 C16 115.1(4) . . ?
O5 C27 C21 124.4(5) . . ?
C21 C27 C16 120.5(5) . . ?
C2 C28 C38 122.0(4) . . ?
C5 C28 C2 119.2(4) . . ?
C5 C28 C38 118.8(4) . . ?
C26 C29 H29 119.5 . . ?
C26 C29 C33 121.0(5) . . ?
C33 C29 H29 119.5 . . ?
C24 C30 H30 119.3 . . ?
C24 C30 C34 121.3(5) . . ?
C34 C30 H30 119.3 . . ?
C42 C31 C46 118.0(5) . . ?
C42 C31 C48 121.0(5) . . ?
C46 C31 C48 121.0(5) . . ?
O6 C32 C22 115.8(5) . . ?
O6 C32 C45 123.6(5) . . ?
C22 C32 C45 120.6(5) . . ?
O1 C33 C29 123.5(4) . . ?
O1 C33 C34 115.7(4) . . ?
C29 C33 C34 120.7(4) . . ?
C30 C34 C10 120.9(4) . . ?
C30 C34 C33 117.3(4) . . ?
C33 C34 C10 121.8(4) . . ?
C40 C35 C6 123.8(5) . . ?
C53 C35 C6 118.9(4) . . ?
C53 C35 C40 117.3(4) . . ?
C16 C36 C22 114.6(4) . . ?
C16 C36 H36A 108.6 . . ?
C16 C36 H36B 108.6 . . ?
C22 C36 H36A 108.6 . . ?
C22 C36 H36B 108.6 . . ?
H36A C36 H36B 107.6 . . ?
C3 C37 C17 122.5(4) . . ?
C3 C37 H37 118.7 . . ?
C17 C37 H37 118.7 . . ?
C51 C38 C28 122.4(5) . . ?
C52 C38 C28 120.1(4) . . ?
C52 C38 C51 117.5(5) . . ?
C16 C39 H39 119.4 . . ?
C20 C39 C16 121.3(5) . . ?
C20 C39 H39 119.4 . . ?
C35 C40 H40 119.2 . . ?
C68 C40 C35 121.7(5) . . ?
C68 C40 H40 119.2 . . ?
C18 C41 C22 121.1(5) . . ?
C18 C41 H41 119.4 . . ?
C22 C41 H41 119.4 . . ?
C19 C42 H42 118.9 . . ?
C31 C42 C19 122.1(5) . . ?
C31 C42 H42 118.9 . . ?
C47 C43 C11 121.4(5) . . ?
C65 C43 C11 120.5(4) . . ?
C65 C43 C47 118.0(5) . . ?
C56 C44 C17 123.0(5) . . ?
C56 C44 C63 117.3(5) . . ?
C63 C44 C17 119.5(4) . . ?
C15 C45 H45 119.8 . . ?
C32 C45 C15 120.5(5) . . ?
C32 C45 H45 119.8 . . ?
O8 C46 C23 123.5(5) . . ?
O8 C46 C31 115.8(5) . . ?
C23 C46 C31 120.6(5) . . ?
C43 C47 H47 119.8 . . ?
C43 C47 C57 120.5(5) . . ?
C57 C47 H47 119.8 . . ?
C26 C48 H48A 108.6 . . ?
C26 C48 H48B 108.6 . . ?
C31 C48 C26 114.5(4) . . ?
C31 C48 H48A 108.6 . . ?
C31 C48 H48B 108.6 . . ?
H48A C48 H48B 107.6 . . ?
C53 C49 H49 120.1 . . ?
C54 C49 H49 120.1 . . ?
C54 C49 C53 119.9(5) . . ?
C55 C50 C70 121.4(5) . . ?
C61 C50 C55 119.1(5) . . ?
C61 C50 C70 119.5(5) . . ?
C38 C51 H51 119.3 . . ?
C61 C51 C38 121.4(5) . . ?
C61 C51 H51 119.3 . . ?
C38 C52 H52 119.3 . . ?
C38 C52 C55 121.5(5) . . ?
C55 C52 H52 119.3 . . ?
C35 C53 H53 118.8 . . ?
C49 C53 C35 122.4(5) . . ?
C49 C53 H53 118.8 . . ?
C49 C54 C68 118.4(5) . . ?
C49 C54 C76 121.6(6) . . ?
C68 C54 C76 120.1(6) . . ?
C50 C55 C52 119.8(5) . . ?
C50 C55 H55 120.1 . . ?
C52 C55 H55 120.1 . . ?
C44 C56 H56 119.0 . . ?
C44 C56 C58 122.0(5) . . ?
C58 C56 H56 119.0 . . ?
C47 C57 H57 119.7 . . ?
C62 C57 C47 120.6(5) . . ?
C62 C57 H57 119.7 . . ?
C56 C58 H58 119.7 . . ?
C66 C58 C56 120.7(5) . . ?
C66 C58 H58 119.7 . . ?
O1 C59 H59A 110.3 . . ?
O1 C59 H59B 110.3 . . ?
O1 C59 C83 107.2(5) . . ?
H59A C59 H59B 108.5 . . ?
C83 C59 H59A 110.3 . . ?
C83 C59 H59B 110.3 . . ?
C63 C60 H60 120.2 . . ?
C63 C60 C66 119.6(5) . . ?
C66 C60 H60 120.2 . . ?
C50 C61 H61 119.7 . . ?
C51 C61 C50 120.6(5) . . ?
C51 C61 H61 119.7 . . ?
C57 C62 C82 119.7(5) . . ?
C64 C62 C57 118.4(5) . . ?
C64 C62 C82 121.8(6) . . ?
C44 C63 H63 119.2 . . ?
C60 C63 C44 121.6(5) . . ?
C60 C63 H63 119.2 . . ?
C62 C64 H64 119.8 . . ?
C65 C64 C62 120.4(6) . . ?
C65 C64 H64 119.8 . . ?
C43 C65 C64 122.0(5) . . ?
C43 C65 H65 119.0 . . ?
C64 C65 H65 119.0 . . ?
C58 C66 C60 118.9(5) . . ?
C58 C66 C72 120.5(5) . . ?
C60 C66 C72 120.6(6) . . ?
O5 C67 H67A 110.4 . . ?
O5 C67 H67B 110.4 . . ?
O5 C67 C78 106.7(5) . . ?
H67A C67 H67B 108.6 . . ?
C78 C67 H67A 110.4 . . ?
C78 C67 H67B 110.4 . . ?
C40 C68 C54 120.1(5) . . ?
C40 C68 H68 119.9 . . ?
C54 C68 H68 119.9 . . ?
O8 C69 H69A 110.9 . . ?
O8 C69 H69B 110.9 . . ?
O8 C69 C81 104.0(5) . . ?
H69A C69 H69B 109.0 . . ?
C81 C69 H69A 110.9 . . ?
C81 C69 H69B 110.9 . . ?
C79 C70 C50 122.8(6) . . ?
C79 C70 C86 116.2(6) . . ?
C86 C70 C50 121.0(6) . . ?
O2 C71 H71A 110.5 . . ?
O2 C71 H71B 110.5 . . ?
O2 C71 C89 106.2(5) . . ?
H71A C71 H71B 108.7 . . ?
C89 C71 H71A 110.5 . . ?
C89 C71 H71B 110.5 . . ?
C87 C72 C66 121.6(7) . . ?
C87 C72 C88 117.7(6) . . ?
C88 C72 C66 120.5(7) . . ?
O4 C73 H73A 110.6 . . ?
O4 C73 H73B 110.6 . . ?
O4 C73 C84 105.8(5) . . ?
H73A C73 H73B 108.7 . . ?
C84 C73 H73A 110.6 . . ?
C84 C73 H73B 110.6 . . ?
O3 C74 H74A 110.2 . . ?
O3 C74 H74B 110.2 . . ?
O3 C74 C80 107.5(5) . . ?
H74A C74 H74B 108.5 . . ?
C80 C74 H74A 110.2 . . ?
C80 C74 H74B 110.2 . . ?
O6 C75 H75A 110.5 . . ?
O6 C75 H75B 110.5 . . ?
O6 C75 C92 106.2(5) . . ?
H75A C75 H75B 108.7 . . ?
C92 C75 H75A 110.5 . . ?
C92 C75 H75B 110.5 . . ?
C97 C76 C54 121.9(7) . . ?
C97A C76 C54 126.7(9) . . ?
C98 C76 C54 120.9(8) . . ?
C98 C76 C97 116.6(10) . . ?
C98A C76 C54 121.6(9) . . ?
C98A C76 C97A 108.7(12) . . ?
O7 C77 H77A 110.6 . . ?
O7 C77 H77B 110.6 . . ?
O7 C77 C93 105.7(5) . . ?
H77A C77 H77B 108.7 . . ?
C93 C77 H77A 110.6 . . ?
C93 C77 H77B 110.6 . . ?
C67 C78 H78A 109.5 . . ?
C67 C78 H78B 109.5 . . ?
C67 C78 H78C 109.5 . . ?
H78A C78 H78B 109.5 . . ?
H78A C78 H78C 109.5 . . ?
H78B C78 H78C 109.5 . . ?
C70 C79 H79 119.6 . . ?
C70 C79 C85 120.9(7) . . ?
C85 C79 H79 119.6 . . ?
C74 C80 H80A 109.5 . . ?
C74 C80 H80B 109.5 . . ?
C74 C80 H80C 109.5 . . ?
H80A C80 H80B 109.5 . . ?
H80A C80 H80C 109.5 . . ?
H80B C80 H80C 109.5 . . ?
C69 C81 H81A 109.5 . . ?
C69 C81 H81B 109.5 . . ?
C69 C81 H81C 109.5 . . ?
H81A C81 H81B 109.5 . . ?
H81A C81 H81C 109.5 . . ?
H81B C81 H81C 109.5 . . ?
C1I C82 C62 120.7(8) . . ?
C95 C82 C62 119.9(8) . . ?
C95A C82 C1I 113.9(11) . . ?
C95A C82 C62 122.6(9) . . ?
C102 C82 C62 122.9(7) . . ?
C102 C82 C95 117.2(9) . . ?
C59 C83 H83A 109.5 . . ?
C59 C83 H83B 109.5 . . ?
C59 C83 H83C 109.5 . . ?
H83A C83 H83B 109.5 . . ?
H83A C83 H83C 109.5 . . ?
H83B C83 H83C 109.5 . . ?
C73 C84 H84A 109.5 . . ?
C73 C84 H84B 109.5 . . ?
C73 C84 H84C 109.5 . . ?
H84A C84 H84B 109.5 . . ?
H84A C84 H84C 109.5 . . ?
H84B C84 H84C 109.5 . . ?
N1 C85 C79 121.9(7) . . ?
N1 C85 H85 119.0 . . ?
C79 C85 H85 119.0 . . ?
C70 C86 H86 120.3 . . ?
C90 C86 C70 119.3(8) . . ?
C90 C86 H86 120.3 . . ?
C72 C87 H87 119.3 . . ?
C72 C87 C94 121.4(8) . . ?
C94 C87 H87 119.3 . . ?
C72 C88 H88 121.7 . . ?
C72 C88 C91 116.7(9) . . ?
C91 C88 H88 121.7 . . ?
C71 C89 H89A 109.5 . . ?
C71 C89 H89B 109.5 . . ?
C71 C89 H89C 109.5 . . ?
H89A C89 H89B 109.5 . . ?
H89A C89 H89C 109.5 . . ?
H89B C89 H89C 109.5 . . ?
N1 C90 C86 124.0(7) . . ?
N1 C90 H90 118.0 . . ?
C86 C90 H90 118.0 . . ?
N3 C91 C88 125.0(9) . . ?
N3 C91 H91 117.5 . . ?
C88 C91 H91 117.5 . . ?
C75 C92 H92A 109.5 . . ?
C75 C92 H92B 109.5 . . ?
C75 C92 H92C 109.5 . . ?
H92A C92 H92B 109.5 . . ?
H92A C92 H92C 109.5 . . ?
H92B C92 H92C 109.5 . . ?
C77 C93 H93A 109.5 . . ?
C77 C93 H93B 109.5 . . ?
C77 C93 H93C 109.5 . . ?
H93A C93 H93B 109.5 . . ?
H93A C93 H93C 109.5 . . ?
H93B C93 H93C 109.5 . . ?
N3 C94 C87 121.2(10) . . ?
N3 C94 H94 119.4 . . ?
C87 C94 H94 119.4 . . ?
C82 C95 H95 120.7 . . ?
C96 C95 C82 118.7(13) . . ?
C96 C95 H95 120.7 . . ?
C82 C95A H95A 119.4 . . ?
C96A C95A C82 121.2(16) . . ?
C96A C95A H95A 119.4 . . ?
N2 C96 H96 118.6 . . ?
C95 C96 N2 122.9(14) . . ?
C95 C96 H96 118.6 . . ?
N2 C96A C95A 122.1(16) . . ?
N2 C96A H96A 118.9 . . ?
C95A C96A H96A 118.9 . . ?
C76 C97 H97 120.2 . . ?
C100 C97 C76 119.6(12) . . ?
C100 C97 H97 120.2 . . ?
C76 C97A H97A 115.6 . . ?
C118 C97A C76 128.7(16) . . ?
C118 C97A H97A 115.6 . . ?
C76 C98 H98 119.7 . . ?
C76 C98 C99 120.6(13) . . ?
C99 C98 H98 119.7 . . ?
C76 C98A H98A 119.7 . . ?
C76 C98A C99A 120.6(15) . . ?
C99A C98A H98A 119.7 . . ?
N4 C99 C98 119.9(13) . . ?
N4 C99 H99 120.0 . . ?
C98 C99 H99 120.0 . . ?
N4 C99A C98A 118.6(15) . . ?
N4 C99A H99A 120.7 . . ?
C98A C99A H99A 120.7 . . ?
N4 C100 H100 118.2 . . ?
C97 C100 N4 123.6(13) . . ?
C97 C100 H100 118.2 . . ?
N2 C101 H101 117.7 . . ?
N2 C101 C102 124.6(12) . . ?
C102 C101 H101 117.7 . . ?
C82 C102 C101 119.7(12) . . ?
C82 C102 H102 120.1 . . ?
C101 C102 H102 120.1 . . ?
O13 C109 C110 111(2) . . ?
O14 C109 O13 143(3) . . ?
O14 C109 C110 106(2) . . ?
C109 C110 H11A 109.5 . . ?
C109 C110 H11B 109.5 . . ?
C109 C110 H11C 109.5 . . ?
H11A C110 H11B 109.5 . . ?
H11A C110 H11C 109.5 . . ?
H11B C110 H11C 109.5 . . ?
O11 C111 Cu1 81.3(11) . . ?
O11 C111 C112 126.9(15) . . ?
O12 C111 Cu1 48.5(10) . . ?
O12 C111 O11 125.5(14) . . ?
O12 C111 C112 107.3(14) . . ?
C112 C111 Cu1 148.7(13) . . ?
C111 C112 H11D 92.0 . . ?
C111 C112 H11E 90.9 . . ?
C111 C112 H11F 106.6 . . ?
H11D C112 H11E 103.3 . . ?
H11D C112 H11F 115.5 . . ?
H11E C112 H11F 136.2 . . ?
O15 C113 Cu2 54.7(11) . . ?
O15 C113 C114 117(2) . . ?
O16 C113 Cu2 59.5(13) . . ?
O16 C113 O15 114(2) . . ?
O16 C113 C114 129(2) . . ?
C114 C113 Cu2 171.4(17) . . ?
C113 C114 H11G 109.5 . . ?
C113 C114 H11H 109.5 . . ?
C113 C114 H11I 109.5 . . ?
H11G C114 H11H 109.5 . . ?
H11G C114 H11I 109.5 . . ?
H11H C114 H11I 109.5 . . ?
O17 C115 C116 119.0(13) . . ?
O18 C115 O17 124.6(13) . . ?
O18 C115 C116 116.0(13) . . ?
C115 C116 H11J 109.5 . . ?
C115 C116 H11K 109.5 . . ?
C115 C116 H11L 109.5 . . ?
H11J C116 H11K 109.5 . . ?
H11J C116 H11L 109.5 . . ?
H11K C116 H11L 109.5 . . ?
N2 C117 C1I 120.0(14) . . ?
N2 C117 H117 120.0 . . ?
C1I C117 H117 120.0 . . ?
N4 C118 H118 121.1 . . ?
C97A C118 N4 117.8(16) . . ?
C97A C118 H118 121.1 . . ?
C107 N5 C106 119.0(8) . . ?
C108 N5 C106 115.3(10) . . ?
C108 N5 C107 125.8(11) . . ?
N5 C106 H10C 109.5 . . ?
N5 C106 H10D 109.5 . . ?
N5 C106 H10E 109.5 . . ?
H10C C106 H10D 109.5 . . ?
H10C C106 H10E 109.5 . . ?
H10D C106 H10E 109.5 . . ?
N5 C107 H10F 109.5 . . ?
N5 C107 H10G 109.5 . . ?
N5 C107 H10H 109.5 . . ?
H10F C107 H10G 109.5 . . ?
H10F C107 H10H 109.5 . . ?
H10G C107 H10H 109.5 . . ?
O9 C108 N5 113.9(13) . . ?
O9 C108 H108 123.1 . . ?
N5 C108 H108 123.1 . . ?
C103 N6 C104 120.8(14) . . ?
C103 N6 C105 115.7(12) . . ?
C105 N6 C104 123.5(14) . . ?
O10 C103 N6 117.1(14) . . ?
O10 C103 H103 121.4 . . ?
N6 C103 H103 121.4 . . ?
N6 C104 H10I 109.5 . . ?
N6 C104 H10J 109.5 . . ?
N6 C104 H10K 109.5 . . ?
H10I C104 H10J 109.5 . . ?
H10I C104 H10K 109.5 . . ?
H10J C104 H10K 109.5 . . ?
N6 C105 H10L 109.5 . . ?
N6 C105 H10M 109.5 . . ?
N6 C105 H10N 109.5 . . ?
H10L C105 H10M 109.5 . . ?
H10L C105 H10N 109.5 . . ?
H10M C105 H10N 109.5 . . ?

loop_
_geom_bond_atom_site_label_1
_geom_bond_atom_site_label_2
_geom_bond_distance
_geom_bond_site_symmetry_2
_geom_bond_publ_flag
Cu1 O12 1.95(2) . ?
Cu1 O14 2.39(2) . ?
Cu1 N1 1.973(10) 2_645 ?
Cu1 N2 2.007(9) . ?
Cu1 C111 2.54(2) . ?
Cu1A O21A 1.94(2) . ?
Cu1A O23A 1.96(2) . ?
Cu1A O24A 1.87(2) . ?
Cu1A N1 2.023(11) 2_645 ?
Cu1A N2 2.014(10) . ?
Cu1A C1G 2.13(2) . ?
Cu2 O15 2.05(2) . ?
Cu2 O16 2.16(2) . ?
Cu2 O18 2.022(13) . ?
Cu2 N3 1.980(8) . ?
Cu2 N4 2.057(8) 2_656 ?
Cu2 C113 2.51(2) . ?
Cu2A O11A 2.20(3) . ?
Cu2A O18A 1.620(18) . ?
Cu2A O19A 2.051(13) . ?
Cu2A N3 2.070(8) . ?
Cu2A N4 2.031(8) 2_656 ?
Cu2A C1F 1.968(18) . ?
O1 C33 1.390(5) . ?
O1 C59 1.427(6) . ?
O2 C18 1.375(6) . ?
O2 C71 1.434(6) . ?
O3 C19 1.368(6) . ?
O3 C74 1.413(6) . ?
O4 C20 1.367(6) . ?
O4 C73 1.429(6) . ?
O5 C27 1.379(6) . ?
O5 C67 1.403(6) . ?
O6 C32 1.377(6) . ?
O6 C75 1.404(7) . ?
O7 C24 1.395(6) . ?
O7 C77 1.414(7) . ?
O8 C46 1.385(6) . ?
O8 C69 1.428(7) . ?
O11 C111 1.249(8) . ?
O11A C1E 1.27(2) . ?
O12 C111 1.246(8) . ?
O13 C109 1.209(13) . ?
O14 C109 1.187(13) . ?
O15 C113 1.297(10) . ?
O15A C1E 1.289(19) . ?
O16 C113 1.291(10) . ?
O17 C115 1.256(8) . ?
O18 C115 1.248(8) . ?
O18A C1F 1.265(8) . ?
O19A C1F 1.242(8) . ?
O21A C1G 1.263(8) . ?
O23A C1G 1.252(8) . ?
O24A C1H 1.251(8) . ?
O25A C1H 1.250(8) . ?
N1 C85 1.348(9) . ?
N1 C90 1.305(10) . ?
N2 C96 1.374(14) . ?
N2 C96A 1.342(15) . ?
N2 C101 1.305(13) . ?
N2 C117 1.358(15) . ?
N3 C91 1.275(12) . ?
N3 C94 1.325(11) . ?
N4 C99 1.321(13) . ?
N4 C99A 1.300(15) . ?
N4 C100 1.337(14) . ?
N4 C118 1.315(15) . ?
C1 C8 1.377(6) . ?
C1 C12 1.525(6) . ?
C1 C17 1.408(6) . ?
C1A H1AA 0.9800 . ?
C1A H1AB 0.9800 . ?
C1A H1AC 0.9800 . ?
C1A C1E 1.37(3) . ?
C1B H1BA 0.9801 . ?
C1B H1BB 0.9799 . ?
C1B H1BC 0.9801 . ?
C1B C1F 1.543(17) . ?
C1C H1CA 0.9799 . ?
C1C H1CB 0.9800 . ?
C1C H1CC 0.9798 . ?
C1C C1G 1.517(17) . ?
C1D H1DA 0.9798 . ?
C1D H1DB 0.9802 . ?
C1D H1DC 0.9797 . ?
C1D C1H 1.453(18) . ?
C1I H1I 0.9500 . ?
C1I C82 1.402(14) . ?
C1I C117 1.391(14) . ?
C2 C7 1.394(6) . ?
C2 C9 1.509(6) . ?
C2 C28 1.394(6) . ?
C3 C11 1.390(6) . ?
C3 C25 1.515(6) . ?
C3 C37 1.388(6) . ?
C4 C5 1.385(6) . ?
C4 C6 1.411(6) . ?
C4 C10 1.522(6) . ?
C5 H5 0.9500 . ?
C5 C28 1.379(6) . ?
C6 C7 1.381(6) . ?
C6 C35 1.482(6) . ?
C7 H7 0.9500 . ?
C8 H8 0.9500 . ?
C8 C11 1.407(6) . ?
C9 H9A 0.9900 . ?
C9 H9B 0.9900 . ?
C9 C13 1.501(7) . ?
C10 H10A 0.9900 . ?
C10 H10B 0.9900 . ?
C10 C34 1.496(7) . ?
C11 C43 1.500(6) . ?
C12 H12A 0.9900 . ?
C12 H12B 0.9900 . ?
C12 C14 1.492(7) . ?
C13 C20 1.408(7) . ?
C13 C21 1.387(6) . ?
C14 C19 1.396(7) . ?
C14 C23 1.402(7) . ?
C15 C18 1.387(7) . ?
C15 C25 1.524(7) . ?
C15 C45 1.391(6) . ?
C16 C27 1.401(7) . ?
C16 C36 1.516(7) . ?
C16 C39 1.386(7) . ?
C17 C37 1.416(6) . ?
C17 C44 1.487(6) . ?
C18 C41 1.382(7) . ?
C19 C42 1.396(7) . ?
C20 C39 1.383(7) . ?
C21 H21 0.9500 . ?
C21 C27 1.386(7) . ?
C22 C32 1.380(7) . ?
C22 C36 1.518(7) . ?
C22 C41 1.403(7) . ?
C23 H23 0.9500 . ?
C23 C46 1.391(7) . ?
C24 C26 1.380(7) . ?
C24 C30 1.381(7) . ?
C25 H25A 0.9900 . ?
C25 H25B 0.9900 . ?
C26 C29 1.377(7) . ?
C26 C48 1.509(7) . ?
C28 C38 1.496(6) . ?
C29 H29 0.9500 . ?
C29 C33 1.393(7) . ?
C30 H30 0.9500 . ?
C30 C34 1.393(6) . ?
C31 C42 1.378(7) . ?
C31 C46 1.405(7) . ?
C31 C48 1.490(7) . ?
C32 C45 1.391(7) . ?
C33 C34 1.398(7) . ?
C35 C40 1.390(7) . ?
C35 C53 1.385(7) . ?
C36 H36A 0.9900 . ?
C36 H36B 0.9900 . ?
C37 H37 0.9500 . ?
C38 C51 1.393(7) . ?
C38 C52 1.390(7) . ?
C39 H39 0.9500 . ?
C40 H40 0.9500 . ?
C40 C68 1.372(7) . ?
C41 H41 0.9500 . ?
C42 H42 0.9500 . ?
C43 C47 1.385(7) . ?
C43 C65 1.375(7) . ?
C44 C56 1.378(7) . ?
C44 C63 1.392(7) . ?
C45 H45 0.9500 . ?
C47 H47 0.9500 . ?
C47 C57 1.398(7) . ?
C48 H48A 0.9900 . ?
C48 H48B 0.9900 . ?
C49 H49 0.9500 . ?
C49 C53 1.384(7) . ?
C49 C54 1.382(8) . ?
C50 C55 1.387(7) . ?
C50 C61 1.384(8) . ?
C50 C70 1.483(7) . ?
C51 H51 0.9500 . ?
C51 C61 1.381(7) . ?
C52 H52 0.9500 . ?
C52 C55 1.396(7) . ?
C53 H53 0.9500 . ?
C54 C68 1.420(8) . ?
C54 C76 1.482(8) . ?
C55 H55 0.9500 . ?
C56 H56 0.9500 . ?
C56 C58 1.380(7) . ?
C57 H57 0.9500 . ?
C57 C62 1.388(8) . ?
C58 H58 0.9500 . ?
C58 C66 1.374(8) . ?
C59 H59A 0.9900 . ?
C59 H59B 0.9900 . ?
C59 C83 1.501(8) . ?
C60 H60 0.9500 . ?
C60 C63 1.391(7) . ?
C60 C66 1.398(8) . ?
C61 H61 0.9500 . ?
C62 C64 1.385(8) . ?
C62 C82 1.473(7) . ?
C63 H63 0.9500 . ?
C64 H64 0.9500 . ?
C64 C65 1.376(7) . ?
C65 H65 0.9500 . ?
C66 C72 1.485(7) . ?
C67 H67A 0.9900 . ?
C67 H67B 0.9900 . ?
C67 C78 1.503(8) . ?
C68 H68 0.9500 . ?
C69 H69A 0.9900 . ?
C69 H69B 0.9900 . ?
C69 C81 1.511(8) . ?
C70 C79 1.361(9) . ?
C70 C86 1.410(9) . ?
C71 H71A 0.9900 . ?
C71 H71B 0.9900 . ?
C71 C89 1.520(8) . ?
C72 C87 1.359(11) . ?
C72 C88 1.372(10) . ?
C73 H73A 0.9900 . ?
C73 H73B 0.9900 . ?
C73 C84 1.529(9) . ?
C74 H74A 0.9900 . ?
C74 H74B 0.9900 . ?
C74 C80 1.497(9) . ?
C75 H75A 0.9900 . ?
C75 H75B 0.9900 . ?
C75 C92 1.522(8) . ?
C76 C97 1.400(13) . ?
C76 C97A 1.350(15) . ?
C76 C98 1.343(13) . ?
C76 C98A 1.349(15) . ?
C77 H77A 0.9900 . ?
C77 H77B 0.9900 . ?
C77 C93 1.519(8) . ?
C78 H78A 0.9800 . ?
C78 H78B 0.9800 . ?
C78 H78C 0.9800 . ?
C79 H79 0.9500 . ?
C79 C85 1.398(8) . ?
C80 H80A 0.9800 . ?
C80 H80B 0.9800 . ?
C80 H80C 0.9800 . ?
C81 H81A 0.9800 . ?
C81 H81B 0.9800 . ?
C81 H81C 0.9800 . ?
C82 C95 1.422(13) . ?
C82 C95A 1.395(15) . ?
C82 C102 1.363(12) . ?
C83 H83A 0.9800 . ?
C83 H83B 0.9800 . ?
C83 H83C 0.9800 . ?
C84 H84A 0.9800 . ?
C84 H84B 0.9800 . ?
C84 H84C 0.9800 . ?
C85 H85 0.9500 . ?
C86 H86 0.9500 . ?
C86 C90 1.384(9) . ?
C87 H87 0.9500 . ?
C87 C94 1.408(9) . ?
C88 H88 0.9500 . ?
C88 C91 1.449(10) . ?
C89 H89A 0.9800 . ?
C89 H89B 0.9800 . ?
C89 H89C 0.9800 . ?
C90 H90 0.9500 . ?
C91 H91 0.9500 . ?
C92 H92A 0.9800 . ?
C92 H92B 0.9800 . ?
C92 H92C 0.9800 . ?
C93 H93A 0.9800 . ?
C93 H93B 0.9800 . ?
C93 H93C 0.9800 . ?
C94 H94 0.9500 . ?
C95 H95 0.9500 . ?
C95 C96 1.365(13) . ?
C95A H95A 0.9500 . ?
C95A C96A 1.358(14) . ?
C96 H96 0.9500 . ?
C96A H96A 0.9500 . ?
C97 H97 0.9500 . ?
C97 C100 1.336(13) . ?
C97A H97A 0.9500 . ?
C97A C118 1.309(14) . ?
C98 H98 0.9500 . ?
C98 C99 1.430(13) . ?
C98A H98A 0.9500 . ?
C98A C99A 1.451(15) . ?
C99 H99 0.9500 . ?
C99A H99A 0.9500 . ?
C100 H100 0.9500 . ?
C101 H101 0.9500 . ?
C101 C102 1.376(13) . ?
C102 H102 0.9500 . ?
C109 C110 1.489(18) . ?
C110 H11A 0.9800 . ?
C110 H11B 0.9800 . ?
C110 H11C 0.9800 . ?
C111 C112 1.538(17) . ?
C112 H11D 1.0975 . ?
C112 H11E 0.9398 . ?
C112 H11F 0.7839 . ?
C113 C114 1.496(17) . ?
C114 H11G 0.9800 . ?
C114 H11H 0.9800 . ?
C114 H11I 0.9800 . ?
C115 C116 1.49(2) . ?
C116 H11J 0.9800 . ?
C116 H11K 0.9800 . ?
C116 H11L 0.9800 . ?
C117 H117 0.9500 . ?
C118 H118 0.9500 . ?
O9 C108 1.184(9) . ?
N5 C106 1.465(8) . ?
N5 C107 1.463(8) . ?
N5 C108 1.402(9) . ?
C106 H10C 0.9800 . ?
C106 H10D 0.9800 . ?
C106 H10E 0.9800 . ?
C107 H10F 0.9800 . ?
C107 H10G 0.9800 . ?
C107 H10H 0.9800 . ?
C108 H108 0.9500 . ?
O10 C103 1.190(9) . ?
N6 C103 1.411(9) . ?
N6 C104 1.482(9) . ?
N6 C105 1.479(9) . ?
C103 H103 0.9500 . ?
C104 H10I 0.9800 . ?
C104 H10J 0.9800 . ?
C104 H10K 0.9800 . ?
C105 H10L 0.9800 . ?
C105 H10M 0.9800 . ?
C105 H10N 0.9800 . ?

loop_
_geom_torsion_atom_site_label_1
_geom_torsion_atom_site_label_2
_geom_torsion_atom_site_label_3
_geom_torsion_atom_site_label_4
_geom_torsion
_geom_torsion_site_symmetry_1
_geom_torsion_site_symmetry_2
_geom_torsion_site_symmetry_3
_geom_torsion_site_symmetry_4
_geom_torsion_publ_flag
Cu1 O12 C111 O11 -28(2) . . . . ?
Cu1 O12 C111 C112 156.8(13) . . . . ?
Cu1 O14 C109 O13 -15(3) . . . . ?
Cu1 O14 C109 C110 178.6(12) . . . . ?
Cu1 N1 C85 C79 175.1(7) 2_655 . . . ?
Cu1 N1 C90 C86 -177.4(8) 2_655 . . . ?
Cu1 N2 C96 C95 174.0(14) . . . . ?
Cu1 N2 C101 C102 -174.7(14) . . . . ?
Cu1A O21A C1G O23A 16.6(18) . . . . ?
Cu1A O21A C1G C1C -166.1(16) . . . . ?
Cu1A O23A C1G O21A -16.5(18) . . . . ?
Cu1A O23A C1G C1C 165.7(12) . . . . ?
Cu1A O24A C1H O25A -180(2) . . . . ?
Cu1A O24A C1H C1D 4(3) . . . . ?
Cu1A N1 C85 C79 178.9(7) 2_655 . . . ?
Cu1A N1 C90 C86 178.9(8) 2_655 . . . ?
Cu1A N2 C96A C95A -175.0(17) . . . . ?
Cu1A N2 C117 C1I 178.8(15) . . . . ?
Cu2 O15 C113 O16 -1.8(16) . . . . ?
Cu2 O15 C113 C114 178.9(15) . . . . ?
Cu2 O16 C113 O15 1.7(15) . . . . ?
Cu2 O16 C113 C114 -179.1(19) . . . . ?
Cu2 O18 C115 O17 27(3) . . . . ?
Cu2 O18 C115 C116 -146(2) . . . . ?
Cu2 N3 C91 C88 178.4(7) . . . . ?
Cu2 N3 C94 C87 -176.9(7) . . . . ?
Cu2 N4 C99 C98 162.2(14) 2_646 . . . ?
Cu2 N4 C100 C97 -167.0(12) 2_646 . . . ?
Cu2A O11A C1E O15A 16(4) . . . . ?
Cu2A O11A C1E C1A 169(2) . . . . ?
Cu2A O18A C1F O19A 16.1(18) . . . . ?
Cu2A O18A C1F C1B -154.8(16) . . . . ?
Cu2A O19A C1F O18A -13.6(15) . . . . ?
Cu2A O19A C1F C1B 157.7(16) . . . . ?
Cu2A N3 C91 C88 -175.1(6) . . . . ?
Cu2A N3 C94 C87 175.8(7) . . . . ?
Cu2A N4 C99A C98A -171.1(14) 2_646 . . . ?
Cu2A N4 C118 C97A 174.3(15) 2_646 . . . ?
O1 C33 C34 C10 2.8(6) . . . . ?
O1 C33 C34 C30 -178.8(4) . . . . ?
O2 C18 C41 C22 -180.0(4) . . . . ?
O3 C19 C42 C31 -177.3(4) . . . . ?
O4 C20 C39 C16 179.6(4) . . . . ?
O6 C32 C45 C15 179.2(5) . . . . ?
O7 C24 C26 C29 -177.3(4) . . . . ?
O7 C24 C26 C48 4.8(7) . . . . ?
O7 C24 C30 C34 179.7(4) . . . . ?
O19A Cu2A O18A C1F -7.7(9) . . . . ?
O21A Cu1A O24A C1H -13(3) . . . . ?
O23A Cu1A O24A C1H 176(2) . . . . ?
N1 Cu1A O24A C1H -111(2) 2_645 . . . ?
N2 Cu1A O24A C1H 90(2) . . . . ?
N2 C101 C102 C82 1(3) . . . . ?
N3 Cu2A O18A C1F -107.9(9) . . . . ?
N4 Cu2A O18A C1F 95.7(9) 2_656 . . . ?
C1 C8 C11 C3 0.3(7) . . . . ?
C1 C8 C11 C43 177.2(5) . . . . ?
C1 C12 C14 C19 -87.3(6) . . . . ?
C1 C12 C14 C23 94.5(5) . . . . ?
C1 C17 C37 C3 -0.7(7) . . . . ?
C1 C17 C44 C56 -64.1(7) . . . . ?
C1 C17 C44 C63 111.0(6) . . . . ?
C1I C82 C95A C96A 18(3) . . . . ?
C2 C9 C13 C20 -89.8(5) . . . . ?
C2 C9 C13 C21 92.9(5) . . . . ?
C2 C28 C38 C51 -64.3(7) . . . . ?
C2 C28 C38 C52 114.3(6) . . . . ?
C3 C11 C43 C47 -60.9(7) . . . . ?
C3 C11 C43 C65 119.7(6) . . . . ?
C4 C5 C28 C2 0.3(8) . . . . ?
C4 C5 C28 C38 177.4(5) . . . . ?
C4 C6 C7 C2 -1.6(7) . . . . ?
C4 C6 C35 C40 -58.2(7) . . . . ?
C4 C6 C35 C53 120.3(5) . . . . ?
C4 C10 C34 C30 95.5(5) . . . . ?
C4 C10 C34 C33 -86.2(5) . . . . ?
C5 C4 C6 C7 3.5(7) . . . . ?
C5 C4 C6 C35 -175.6(4) . . . . ?
C5 C4 C10 C34 88.7(5) . . . . ?
C5 C28 C38 C51 118.6(6) . . . . ?
C5 C28 C38 C52 -62.7(7) . . . . ?
C6 C4 C5 C28 -2.9(7) . . . . ?
C6 C4 C10 C34 -88.8(6) . . . . ?
C6 C35 C40 C68 174.5(5) . . . . ?
C6 C35 C53 C49 -174.6(5) . . . . ?
C7 C2 C9 C13 86.3(6) . . . . ?
C7 C2 C28 C5 1.7(7) . . . . ?
C7 C2 C28 C38 -175.3(5) . . . . ?
C7 C6 C35 C40 122.7(5) . . . . ?
C7 C6 C35 C53 -58.8(7) . . . . ?
C8 C1 C12 C14 78.0(6) . . . . ?
C8 C1 C17 C37 3.4(7) . . . . ?
C8 C1 C17 C44 -172.5(5) . . . . ?
C8 C11 C43 C47 122.4(5) . . . . ?
C8 C11 C43 C65 -57.0(7) . . . . ?
C9 C2 C7 C6 179.7(4) . . . . ?
C9 C2 C28 C5 -179.1(5) . . . . ?
C9 C2 C28 C38 3.8(8) . . . . ?
C9 C13 C20 O4 4.0(7) . . . . ?
C9 C13 C20 C39 -174.7(4) . . . . ?
C9 C13 C21 C27 176.0(4) . . . . ?
C10 C4 C5 C28 179.4(4) . . . . ?
C10 C4 C6 C7 -179.0(4) . . . . ?
C10 C4 C6 C35 1.9(7) . . . . ?
C11 C3 C25 C15 -82.8(6) . . . . ?
C11 C3 C37 C17 -2.3(7) . . . . ?
C11 C43 C47 C57 177.3(5) . . . . ?
C11 C43 C65 C64 -177.0(5) . . . . ?
C12 C1 C8 C11 179.4(4) . . . . ?
C12 C1 C17 C37 -179.4(4) . . . . ?
C12 C1 C17 C44 4.7(8) . . . . ?
C12 C14 C19 O3 1.4(7) . . . . ?
C12 C14 C19 C42 -176.0(4) . . . . ?
C12 C14 C23 C46 176.7(4) . . . . ?
C13 C20 C39 C16 -1.8(7) . . . . ?
C13 C21 C27 O5 -178.5(4) . . . . ?
C13 C21 C27 C16 -0.9(7) . . . . ?
C14 C19 C42 C31 -0.1(7) . . . . ?
C14 C23 C46 O8 -177.4(4) . . . . ?
C14 C23 C46 C31 -1.0(7) . . . . ?
C15 C18 C41 C22 -2.0(7) . . . . ?
C17 C1 C8 C11 -3.3(7) . . . . ?
C17 C1 C12 C14 -99.3(6) . . . . ?
C17 C44 C56 C58 174.0(5) . . . . ?
C17 C44 C63 C60 -174.3(5) . . . . ?
C18 O2 C71 C89 179.7(5) . . . . ?
C18 C15 C25 C3 -85.9(5) . . . . ?
C18 C15 C45 C32 0.3(7) . . . . ?
C19 O3 C74 C80 -175.4(5) . . . . ?
C19 C14 C23 C46 -1.7(7) . . . . ?
C20 O4 C73 C84 -177.9(5) . . . . ?
C20 C13 C21 C27 -1.4(7) . . . . ?
C21 C13 C20 O4 -178.6(4) . . . . ?
C21 C13 C20 C39 2.7(7) . . . . ?
C22 C32 C45 C15 -2.5(7) . . . . ?
C23 C14 C19 O3 179.7(4) . . . . ?
C23 C14 C19 C42 2.2(7) . . . . ?
C24 O7 C77 C93 -178.3(6) . . . . ?
C24 C26 C29 C33 -2.6(7) . . . . ?
C24 C26 C48 C31 -97.1(6) . . . . ?
C24 C30 C34 C10 176.5(4) . . . . ?
C24 C30 C34 C33 -1.9(7) . . . . ?
C25 C3 C11 C8 -179.1(4) . . . . ?
C25 C3 C11 C43 4.3(8) . . . . ?
C25 C3 C37 C17 179.2(4) . . . . ?
C25 C15 C18 O2 5.0(6) . . . . ?
C25 C15 C18 C41 -173.2(4) . . . . ?
C25 C15 C45 C32 175.3(4) . . . . ?
C26 C24 C30 C34 -2.2(7) . . . . ?
C26 C29 C33 O1 -178.8(4) . . . . ?
C26 C29 C33 C34 -1.6(7) . . . . ?
C27 O5 C67 C78 174.9(5) . . . . ?
C27 C16 C36 C22 -90.1(6) . . . . ?
C27 C16 C39 C20 -0.5(7) . . . . ?
C28 C2 C7 C6 -1.1(7) . . . . ?
C28 C2 C9 C13 -92.8(6) . . . . ?
C28 C38 C51 C61 177.3(5) . . . . ?
C28 C38 C52 C55 -176.8(5) . . . . ?
C29 C26 C48 C31 85.0(6) . . . . ?
C29 C33 C34 C10 -174.7(4) . . . . ?
C29 C33 C34 C30 3.8(7) . . . . ?
C30 C24 C26 C29 4.4(7) . . . . ?
C30 C24 C26 C48 -173.4(4) . . . . ?
C32 O6 C75 C92 -178.4(6) . . . . ?
C32 C22 C36 C16 -97.2(6) . . . . ?
C32 C22 C41 C18 -0.1(7) . . . . ?
C33 O1 C59 C83 -173.9(5) . . . . ?
C35 C6 C7 C2 177.6(5) . . . . ?
C35 C40 C68 C54 -0.2(8) . . . . ?
C36 C16 C27 O5 1.7(6) . . . . ?
C36 C16 C27 C21 -176.1(4) . . . . ?
C36 C16 C39 C20 177.4(4) . . . . ?
C36 C22 C32 O6 3.5(7) . . . . ?
C36 C22 C32 C45 -174.9(4) . . . . ?
C36 C22 C41 C18 177.2(4) . . . . ?
C37 C3 C11 C8 2.5(7) . . . . ?
C37 C3 C11 C43 -174.2(5) . . . . ?
C37 C3 C25 C15 95.6(5) . . . . ?
C37 C17 C44 C56 120.1(6) . . . . ?
C37 C17 C44 C63 -64.8(7) . . . . ?
C38 C51 C61 C50 -1.2(9) . . . . ?
C38 C52 C55 C50 0.1(9) . . . . ?
C39 C16 C27 O5 179.7(4) . . . . ?
C39 C16 C27 C21 1.9(7) . . . . ?
C39 C16 C36 C22 92.0(6) . . . . ?
C40 C35 C53 C49 4.0(8) . . . . ?
C41 C22 C32 O6 -179.3(4) . . . . ?
C41 C22 C32 C45 2.3(7) . . . . ?
C41 C22 C36 C16 85.6(6) . . . . ?
C42 C31 C46 O8 179.8(4) . . . . ?
C42 C31 C46 C23 3.1(7) . . . . ?
C42 C31 C48 C26 91.5(6) . . . . ?
C43 C47 C57 C62 0.6(8) . . . . ?
C44 C17 C37 C3 175.4(5) . . . . ?
C44 C56 C58 C66 -0.1(9) . . . . ?
C45 C15 C18 O2 180.0(4) . . . . ?
C45 C15 C18 C41 1.8(7) . . . . ?
C45 C15 C25 C3 99.2(5) . . . . ?
C46 O8 C69 C81 175.2(5) . . . . ?
C46 C31 C42 C19 -2.5(7) . . . . ?
C46 C31 C48 C26 -90.1(6) . . . . ?
C47 C43 C65 C64 3.6(8) . . . . ?
C47 C57 C62 C64 1.9(9) . . . . ?
C47 C57 C62 C82 -174.0(6) . . . . ?
C48 C26 C29 C33 175.3(4) . . . . ?
C48 C31 C42 C19 175.9(5) . . . . ?
C48 C31 C46 O8 1.3(7) . . . . ?
C48 C31 C46 C23 -175.3(4) . . . . ?
C49 C54 C68 C40 4.5(8) . . . . ?
C49 C54 C76 C97 34.8(13) . . . . ?
C49 C54 C76 C97A -0.5(15) . . . . ?
C49 C54 C76 C98 -136.3(12) . . . . ?
C49 C54 C76 C98A -158.5(14) . . . . ?
C50 C70 C79 C85 -178.8(6) . . . . ?
C50 C70 C86 C90 176.8(6) . . . . ?
C51 C38 C52 C55 1.9(8) . . . . ?
C52 C38 C51 C61 -1.3(8) . . . . ?
C53 C35 C40 C68 -4.0(8) . . . . ?
C53 C49 C54 C68 -4.5(9) . . . . ?
C53 C49 C54 C76 173.9(6) . . . . ?
C54 C49 C53 C35 0.3(9) . . . . ?
C54 C76 C97 C100 176.2(13) . . . . ?
C54 C76 C97A C118 174.6(17) . . . . ?
C54 C76 C98 C99 177.4(13) . . . . ?
C54 C76 C98A C99A -173.1(15) . . . . ?
C55 C50 C61 C51 3.2(9) . . . . ?
C55 C50 C70 C79 -29.9(9) . . . . ?
C55 C50 C70 C86 151.0(6) . . . . ?
C56 C44 C63 C60 1.1(8) . . . . ?
C56 C58 C66 C60 1.4(9) . . . . ?
C56 C58 C66 C72 -175.9(6) . . . . ?
C57 C62 C64 C65 -1.6(9) . . . . ?
C57 C62 C82 C1I 170.3(11) . . . . ?
C57 C62 C82 C95 33.0(13) . . . . ?
C57 C62 C82 C95A 10.6(15) . . . . ?
C57 C62 C82 C102 -144.0(11) . . . . ?
C58 C66 C72 C87 147.3(7) . . . . ?
C58 C66 C72 C88 -28.4(9) . . . . ?
C59 O1 C33 C29 -4.5(7) . . . . ?
C59 O1 C33 C34 178.1(4) . . . . ?
C60 C66 C72 C87 -29.9(10) . . . . ?
C60 C66 C72 C88 154.3(6) . . . . ?
C61 C50 C55 C52 -2.6(9) . . . . ?
C61 C50 C70 C79 149.7(6) . . . . ?
C61 C50 C70 C86 -29.5(9) . . . . ?
C62 C64 C65 C43 -1.1(9) . . . . ?
C62 C82 C95 C96 176.8(12) . . . . ?
C62 C82 C95A C96A 178.6(15) . . . . ?
C62 C82 C102 C101 -178.0(13) . . . . ?
C63 C44 C56 C58 -1.1(8) . . . . ?
C63 C60 C66 C58 -1.5(9) . . . . ?
C63 C60 C66 C72 175.8(6) . . . . ?
C64 C62 C82 C1I -5.4(14) . . . . ?
C64 C62 C82 C95 -142.7(11) . . . . ?
C64 C62 C82 C95A -165.2(13) . . . . ?
C64 C62 C82 C102 40.2(13) . . . . ?
C65 C43 C47 C57 -3.3(8) . . . . ?
C66 C60 C63 C44 0.2(9) . . . . ?
C66 C72 C87 C94 -175.2(7) . . . . ?
C66 C72 C88 C91 175.5(6) . . . . ?
C67 O5 C27 C16 -178.8(4) . . . . ?
C67 O5 C27 C21 -1.1(7) . . . . ?
C68 C54 C76 C97 -146.8(10) . . . . ?
C68 C54 C76 C97A 177.9(12) . . . . ?
C68 C54 C76 C98 42.1(14) . . . . ?
C68 C54 C76 C98A 20.0(16) . . . . ?
C69 O8 C46 C23 2.4(7) . . . . ?
C69 O8 C46 C31 -174.2(5) . . . . ?
C70 C50 C55 C52 176.9(6) . . . . ?
C70 C50 C61 C51 -176.3(5) . . . . ?
C70 C79 C85 N1 2.9(11) . . . . ?
C70 C86 C90 N1 1.4(13) . . . . ?
C71 O2 C18 C15 -177.1(4) . . . . ?
C71 O2 C18 C41 0.9(7) . . . . ?
C72 C87 C94 N3 0.4(13) . . . . ?
C72 C88 C91 N3 -0.8(13) . . . . ?
C73 O4 C20 C13 -177.7(5) . . . . ?
C73 O4 C20 C39 0.9(7) . . . . ?
C74 O3 C19 C14 176.2(5) . . . . ?
C74 O3 C19 C42 -6.5(7) . . . . ?
C75 O6 C32 C22 -179.7(5) . . . . ?
C75 O6 C32 C45 -1.4(8) . . . . ?
C76 C54 C68 C40 -174.0(5) . . . . ?
C76 C97 C100 N4 8(3) . . . . ?
C76 C97A C118 N4 10(3) . . . . ?
C76 C98 C99 N4 6(3) . . . . ?
C76 C98A C99A N4 -14(3) . . . . ?
C77 O7 C24 C26 178.7(5) . . . . ?
C77 O7 C24 C30 -3.1(8) . . . . ?
C79 C70 C86 C90 -2.4(10) . . . . ?
C82 C1I C117 N2 -4(3) . . . . ?
C82 C62 C64 C65 174.2(6) . . . . ?
C82 C95 C96 N2 1(2) . . . . ?
C82 C95A C96A N2 -3(3) . . . . ?
C85 N1 C90 C86 1.9(13) . . . . ?
C86 C70 C79 C85 0.4(10) . . . . ?
C87 C72 C88 C91 -0.4(10) . . . . ?
C88 C72 C87 C94 0.6(11) . . . . ?
C90 N1 C85 C79 -4.0(12) . . . . ?
C91 N3 C94 C87 -1.6(14) . . . . ?
C94 N3 C91 C88 1.8(15) . . . . ?
C95 C82 C102 C101 5(2) . . . . ?
C96 N2 C101 C102 -6(2) . . . . ?
C96A N2 C117 C1I 19(3) . . . . ?
C97 C76 C98 C99 6(2) . . . . ?
C97A C76 C98A C99A 25(3) . . . . ?
C98 C76 C97 C100 -12(2) . . . . ?
C98A C76 C97A C118 -25(3) . . . . ?
C99 N4 C100 C97 4(3) . . . . ?
C99A N4 C118 C97A 6(3) . . . . ?
C100 N4 C99 C98 -10(2) . . . . ?
C101 N2 C96 C95 5(2) . . . . ?
C102 C82 C95 C96 -6(2) . . . . ?
C117 N2 C96A C95A -16(3) . . . . ?
C117 C1I C82 C62 -175.4(14) . . . . ?
C117 C1I C82 C95A -14(2) . . . . ?
C118 N4 C99A C98A -3(3) . . . . ?
C106 N5 C108 O9 1(2) . . . . ?
C107 N5 C108 O9 -178.3(14) . . . . ?
C104 N6 C103 O10 -177.6(13) . . . . ?
C105 N6 C103 O10 1.3(19) . . . . ?

loop_
_smtbx_masks_void_nr
_smtbx_masks_void_average_x
_smtbx_masks_void_average_y
_smtbx_masks_void_average_z
_smtbx_masks_void_volume
_smtbx_masks_void_count_electrons
_smtbx_masks_void_content
1 -0.146 0.000 0.000 441.1 60.9 '6 H2O'
2 -0.636 0.000 0.500 1250.3 301.0 '6 DMF,6 H2O'
3 -0.624 0.500 0.000 1250.3 301.0 '6 DMF,6 H2O'
4 0.024 0.500 0.500 441.1 60.9 '6 H2O'
